data_4508845
loop_
_publ_author_name
'Yang, Xiao-Ping'
'Jones, Richard A.'
'Oye, Michael M.'
'Holmes, Archie L.'
'Wong, Wai-Kwok'

_publ_section_title
;
 Near Infrared Luminescence and Supramolecular Structure of a Helical
 Triple-Decker Yb(III) Schiff Base Cluster
;
_journal_issue 9
_journal_name_full 'Crystal Growth &amp; Design'
_journal_page_first 2122
_journal_paper_doi 10.1021/cg0603319
_journal_volume 6
_journal_year 2006
_chemical_formula_sum 'C145 H135 Br12 Cl2 N13 O41 Yb6'
_chemical_formula_weight 4783.72
_chemical_name_systematic
; 
 ? 
;
_space_group_IT_number 2
_symmetry_cell_setting triclinic
_symmetry_space_group_name_Hall '-P 1'
_symmetry_space_group_name_H-M 'P -1'
_atom_sites_solution_hydrogens geom
_atom_sites_solution_primary direct
_atom_sites_solution_secondary difmap
_audit_creation_method SHELXL-97
_cell_angle_alpha 86.26(3)
_cell_angle_beta 77.68(3)
_cell_angle_gamma 67.69(3)
_cell_formula_units_Z 2
_cell_length_a 21.653(4)
_cell_length_b 21.919(4)
_cell_length_c 22.130(4)
_cell_measurement_reflns_used CCD
_cell_measurement_temperature 153(1)
_cell_measurement_theta_max 25.0
_cell_measurement_theta_min 2.84
_cell_volume 9492(4)
_computing_cell_refinement 'Collect software, Nonius B.V. 1998'
_computing_data_collection 'Collect software, Nonius B.V. 1998'
_computing_data_reduction
;
DENZO and Scalepack (Otwinoski and Minor, 1997)
;
_computing_molecular_graphics 'XL SHELXTL/PC, Siemens Analytical'
_computing_structure_refinement 'XL SHELXTL/PC, Siemens Analytical'
_computing_structure_solution
;

SIR97 - Altomare A., Burla M.C., Camalli M., Cascarano G.L., Giacovazzo C., 
Guagliardi A., Moliterni A.G.G., Polidori G.,Spagna R.
;
_diffrn_ambient_temperature 153(1)
_diffrn_measured_fraction_theta_full 0.998
_diffrn_measured_fraction_theta_max 0.998
_diffrn_measurement_device_type CCD
_diffrn_measurement_method \w-scans
_diffrn_radiation_monochromator graphite
_diffrn_radiation_source 'fine-focus sealed tube'
_diffrn_radiation_type MoK\a
_diffrn_radiation_wavelength 0.71073
_diffrn_reflns_av_R_equivalents 0.0555
_diffrn_reflns_av_sigmaI/netI 0.0848
_diffrn_reflns_limit_h_max 25
_diffrn_reflns_limit_h_min -25
_diffrn_reflns_limit_k_max 26
_diffrn_reflns_limit_k_min -21
_diffrn_reflns_limit_l_max 26
_diffrn_reflns_limit_l_min -26
_diffrn_reflns_number 57742
_diffrn_reflns_theta_full 25.00
_diffrn_reflns_theta_max 25.00
_diffrn_reflns_theta_min 2.84
_exptl_absorpt_coefficient_mu 5.548
_exptl_absorpt_correction_T_max 0.7840
_exptl_absorpt_correction_T_min 0.5785
_exptl_absorpt_correction_type gaussian
_exptl_absorpt_process_details
;
Absorption correction given as Gaussian
;
_exptl_crystal_colour Yellow
_exptl_crystal_density_diffrn 1.674
_exptl_crystal_density_method 'not measured'
_exptl_crystal_description Block
_exptl_crystal_F_000 4596
_exptl_crystal_size_max 0.12
_exptl_crystal_size_mid 0.11
_exptl_crystal_size_min 0.07
_refine_diff_density_max 2.301
_refine_diff_density_min -1.319
_refine_diff_density_rms 0.217
_refine_ls_abs_structure_details 'Flack H D (1983), Acta Cryst. A39, 876-881'
_refine_ls_abs_structure_Flack 0.10(8)
_refine_ls_extinction_coef 0.0050(3)
_refine_ls_extinction_expression Fc^*^=kFc[1+0.001xFc^2^\l^3^/sin(2\q)]^-1/4^
_refine_ls_extinction_method SHELXL
_refine_ls_goodness_of_fit_ref 1.083
_refine_ls_hydrogen_treatment constr
_refine_ls_matrix_type fullcycle
_refine_ls_number_parameters 1977
_refine_ls_number_reflns 33352
_refine_ls_number_restraints 44
_refine_ls_restrained_S_all 1.083
_refine_ls_R_factor_all 0.1000
_refine_ls_R_factor_gt 0.0598
_refine_ls_shift/su_max 0.088
_refine_ls_shift/su_mean 0.005
_refine_ls_structure_factor_coef Fsqd
_refine_ls_weighting_details 'calc w=1/[\s^2^(Fo^2^)+(0.0785P)^2^+76.4113P] where P=(Fo^2^+2Fc^2^)/3'
_refine_ls_weighting_scheme calc
_refine_ls_wR_factor_gt 0.1481
_refine_ls_wR_factor_ref 0.1697
_reflns_number_gt 23224
_reflns_number_total 33352
_reflns_threshold_expression >2sigma(I)
_cod_data_source_file cg0603319sup1.cif
_cod_data_source_block complex-1
_cod_depositor_comments
;
The following automatic conversions were performed:

'_symmetry_cell_setting' value 'Triclinic' changed to 'triclinic'
according to /home/saulius/struct/CIF-dictionaries/cif_core.dic
dictionary named 'cif_core.dic' version 2.4.2 from
2011-04-26.

'_exptl_absorpt_correction_type' value 'Gaussian'
changed to 'gaussian' according to
/home/saulius/struct/CIF-dictionaries/cif_core.dic dictionary named
'cif_core.dic' version 2.4.2 from 2011-04-26.

Automatic conversion script
Id: cif_fix_values 1891 2012-01-12 08:04:46Z andrius 
;
_cod_original_cell_volume 9491(3)
_cod_original_sg_symbol_H-M P-1
_cod_database_code 4508845

loop_
_symmetry_equiv_pos_as_xyz
'x, y, z'
'-x, -y, -z'

loop_
_atom_site_label
_atom_site_type_symbol
_atom_site_fract_x
_atom_site_fract_y
_atom_site_fract_z
_atom_site_U_iso_or_equiv
_atom_site_adp_type
_atom_site_occupancy
_atom_site_symmetry_multiplicity
_atom_site_calc_flag
_atom_site_refinement_flags
Yb3 Yb -0.051494(9) 1.320426(8) 0.850909(8) 0.02417(5) Uani 1 1 d .
Yb2 Yb -0.157750(8) 1.395118(7) 1.001316(7) 0.01804(5) Uani 1 1 d .
Yb1 Yb -0.300269(8) 1.408078(7) 1.142744(7) 0.01971(5) Uani 1 1 d .
Cl1 Cl -0.02701(6) 1.27188(5) 0.74118(5) 0.0355(3) Uani 1 1 d .
Br1C Br 0.09829(3) 1.03722(2) 1.04468(3) 0.0674(2) Uani 1 1 d .
Br2C Br -0.11021(3) 1.67218(2) 0.79133(2) 0.04742(16) Uani 1 1 d .
Br1B Br -0.09297(3) 1.04300(2) 1.13188(2) 0.0640(2) Uani 1 1 d .
Br2B Br -0.32820(3) 1.757203(19) 1.06244(2) 0.04758(16) Uani 1 1 d .
Br1A Br -0.50907(4) 1.60081(2) 1.44741(2) 0.0802(3) Uani 1 1 d .
Br2A Br -0.40012(3) 1.17543(3) 0.96095(3) 0.0938(2) Uani 1 1 d .
N1C N -0.07387(16) 1.35427(14) 1.06891(14) 0.0231(10) Uani 1 1 d .
N2C N -0.10137(16) 1.47123(14) 1.01839(14) 0.0235(10) Uani 1 1 d .
N1B N -0.21429(16) 1.34971(14) 1.20520(14) 0.0241(10) Uani 1 1 d .
N2B N -0.26335(16) 1.47844(13) 1.20249(14) 0.0223(10) Uani 1 1 d .
N1A N -0.39910(16) 1.51520(14) 1.15715(15) 0.0251(10) Uani 1 1 d .
N2A N -0.37249(16) 1.43288(15) 1.06484(15) 0.0264(10) Uani 1 1 d .
O1C O -0.03155(14) 1.20128(12) 0.88442(12) 0.0298(9) Uani 1 1 d .
O2C O -0.07234(13) 1.30230(11) 0.95605(11) 0.0218(8) Uani 1 1 d .
O3C O -0.09828(12) 1.41447(11) 0.90873(11) 0.0202(7) Uani 1 1 d .
O4C O -0.10441(15) 1.42820(12) 0.79361(12) 0.0347(9) Uani 1 1 d .
O1B O -0.19118(15) 1.24515(13) 0.98900(12) 0.0341(9) Uani 1 1 d .
O2B O -0.20492(13) 1.33399(11) 1.07336(11) 0.0233(8) Uani 1 1 d .
O3B O -0.24217(13) 1.46242(12) 1.07638(11) 0.0225(8) Uani 1 1 d .
O4B O -0.24141(14) 1.51645(12) 0.96948(12) 0.0278(8) Uani 1 1 d .
O1A O -0.37162(16) 1.36371(13) 1.34649(13) 0.0375(10) Uani 1 1 d .
O2A O -0.36477(13) 1.40841(12) 1.23479(12) 0.0266(9) Uani 1 1 d .
O3A O -0.33168(14) 1.32326(12) 1.14003(13) 0.0309(9) Uani 1 1 d .
O4A O -0.31165(18) 1.19977(13) 1.15970(16) 0.0542(11) Uani 1 1 d .
C1C C -0.0099(2) 1.14519(18) 0.84282(19) 0.0340(14) Uani 1 1 d .
H1CA H -0.0060 1.1061 0.8665 0.051 Uiso 1 1 calc R
H1CB H 0.0336 1.1398 0.8169 0.051 Uiso 1 1 calc R
H1CC H -0.0429 1.1525 0.8175 0.051 Uiso 1 1 calc R
C2C C -0.0121(2) 1.18857(18) 0.94107(18) 0.0266(12) Uani 1 1 d .
C3C C 0.0269(2) 1.12715(19) 0.95956(19) 0.0342(14) Uani 1 1 d .
H3CA H 0.0421 1.0902 0.9338 0.041 Uiso 1 1 calc R
C4C C 0.0425(2) 1.12225(19) 1.0176(2) 0.0350(14) Uani 1 1 d .
C5C C 0.0225(2) 1.1758(2) 1.0566(2) 0.0378(15) Uani 1 1 d .
H5CA H 0.0344 1.1710 1.0951 0.045 Uiso 1 1 calc R
C6C C -0.0171(2) 1.23914(18) 1.03616(18) 0.0275(13) Uani 1 1 d .
C7C C -0.03495(19) 1.24503(17) 0.97881(18) 0.0233(11) Uani 1 1 d .
C8C C -0.0319(2) 1.29503(18) 1.07555(18) 0.0273(12) Uani 1 1 d .
H8CA H -0.0094 1.2878 1.1083 0.033 Uiso 1 1 calc R
C9C C -0.07778(18) 1.40617(17) 1.10799(19) 0.0233(11) Uani 1 1 d .
C10C C -0.07106(19) 1.39874(17) 1.17021(17) 0.0252(11) Uani 1 1 d .
H10A H -0.0634 1.3580 1.1890 0.030 Uiso 1 1 calc R
C11C C -0.0760(2) 1.45177(18) 1.20263(19) 0.0317(12) Uani 1 1 d .
H11A H -0.0724 1.4470 1.2440 0.038 Uiso 1 1 calc R
C12C C -0.0861(2) 1.51227(18) 1.17543(18) 0.0304(12) Uani 1 1 d .
H12A H -0.0873 1.5474 1.1977 0.037 Uiso 1 1 calc R
C13C C -0.0947(2) 1.52050(17) 1.11399(18) 0.0257(12) Uani 1 1 d .
H13A H -0.1028 1.5615 1.0958 0.031 Uiso 1 1 calc R
C14C C -0.09132(18) 1.46821(16) 1.08042(17) 0.0207(11) Uani 1 1 d .
C15C C -0.08641(18) 1.51345(16) 0.98197(17) 0.0203(11) Uani 1 1 d .
H15A H -0.0690 1.5407 0.9973 0.024 Uiso 1 1 calc R
C16C C -0.09475(19) 1.52171(17) 0.91802(18) 0.0234(12) Uani 1 1 d .
C17C C -0.0976(2) 1.58135(17) 0.88946(19) 0.0293(13) Uani 1 1 d .
H17A H -0.0952 1.6149 0.9114 0.035 Uiso 1 1 calc R
C18C C -0.1040(2) 1.58998(19) 0.82832(19) 0.0333(14) Uani 1 1 d .
C19C C -0.1044(2) 1.53932(19) 0.79345(19) 0.0336(14) Uani 1 1 d .
H19A H -0.1065 1.5450 0.7518 0.040 Uiso 1 1 calc R
C20C C -0.1015(2) 1.48066(19) 0.82198(18) 0.0288(13) Uani 1 1 d .
C21C C -0.0979(2) 1.47151(18) 0.88377(17) 0.0246(12) Uani 1 1 d .
C22C C -0.1172(3) 1.4367(2) 0.7323(2) 0.0537(17) Uani 1 1 d .
H22A H -0.1370 1.4829 0.7242 0.081 Uiso 1 1 calc R
H22B H -0.1481 1.4159 0.7284 0.081 Uiso 1 1 calc R
H22C H -0.0751 1.4169 0.7032 0.081 Uiso 1 1 calc R
C1B C -0.1910(2) 1.19818(19) 0.94591(19) 0.0395(14) Uani 1 1 d .
H1BA H -0.2041 1.2205 0.9092 0.059 Uiso 1 1 calc R
H1BB H -0.2228 1.1781 0.9646 0.059 Uiso 1 1 calc R
H1BC H -0.1461 1.1648 0.9353 0.059 Uiso 1 1 calc R
C2B C -0.1732(2) 1.22124(18) 1.04482(18) 0.0269(12) Uani 1 1 d .
C3B C -0.1462(2) 1.15419(18) 1.05767(19) 0.0306(13) Uani 1 1 d .
H3BA H -0.1414 1.1231 1.0285 0.037 Uiso 1 1 calc R
C4B C -0.1269(3) 1.13387(19) 1.1129(2) 0.0399(16) Uani 1 1 d .
C5B C -0.1358(2) 1.17994(19) 1.1571(2) 0.0323(14) Uani 1 1 d .
H5BA H -0.1243 1.1661 1.1953 0.039 Uiso 1 1 calc R
C6B C -0.1619(2) 1.24706(17) 1.14462(18) 0.0255(12) Uani 1 1 d .
C7B C -0.18139(19) 1.26980(16) 1.08748(17) 0.0207(11) Uani 1 1 d .
C8B C -0.1716(2) 1.28920(18) 1.19655(18) 0.0267(12) Uani 1 1 d .
H8BA H -0.1450 1.2713 1.2260 0.032 Uiso 1 1 calc R
C9B C -0.2225(2) 1.38229(17) 1.26137(17) 0.0255(12) Uani 1 1 d .
C10B C -0.2063(2) 1.3499(2) 1.31550(19) 0.0344(14) Uani 1 1 d .
H10B H -0.1874 1.3041 1.3163 0.041 Uiso 1 1 calc R
C11B C -0.2187(2) 1.3869(2) 1.36761(19) 0.0377(14) Uani 1 1 d .
H11B H -0.2083 1.3654 1.4039 0.045 Uiso 1 1 calc R
C12B C -0.2462(2) 1.4551(2) 1.36773(18) 0.0361(14) Uani 1 1 d .
H12B H -0.2557 1.4792 1.4039 0.043 Uiso 1 1 calc R
C13B C -0.2593(2) 1.48659(18) 1.31354(18) 0.0299(13) Uani 1 1 d .
H13B H -0.2765 1.5324 1.3128 0.036 Uiso 1 1 calc R
C14B C -0.2474(2) 1.45108(18) 1.25989(18) 0.0277(12) Uani 1 1 d .
C15B C -0.26164(19) 1.53614(17) 1.18800(18) 0.0248(12) Uani 1 1 d .
H15B H -0.2537 1.5594 1.2172 0.030 Uiso 1 1 calc R
C16B C -0.2714(2) 1.56622(17) 1.12880(18) 0.0273(12) Uani 1 1 d .
C17B C -0.2908(2) 1.63500(17) 1.1230(2) 0.0275(13) Uani 1 1 d .
H17B H -0.2997 1.6610 1.1578 0.033 Uiso 1 1 calc R
C18B C -0.2966(2) 1.66354(17) 1.06768(19) 0.0297(13) Uani 1 1 d .
C19B C -0.2809(2) 1.62654(19) 1.01422(19) 0.0310(13) Uani 1 1 d .
H19B H -0.2840 1.6467 0.9761 0.037 Uiso 1 1 calc R
C20B C -0.26089(19) 1.55962(18) 1.01884(18) 0.0251(12) Uani 1 1 d .
C21B C -0.25882(18) 1.52835(16) 1.07593(17) 0.0196(10) Uani 1 1 d U
C22B C -0.2598(2) 1.5431(2) 0.91167(18) 0.0376(14) Uani 1 1 d .
H22D H -0.2909 1.5881 0.9180 0.056 Uiso 1 1 calc R
H22E H -0.2810 1.5177 0.8964 0.056 Uiso 1 1 calc R
H22F H -0.2195 1.5411 0.8821 0.056 Uiso 1 1 calc R
C1A C -0.3742(3) 1.3368(2) 1.4071(2) 0.0499(18) Uani 1 1 d .
H1AA H -0.3504 1.2898 1.4041 0.075 Uiso 1 1 calc R
H1AB H -0.4208 1.3469 1.4274 0.075 Uiso 1 1 calc R
H1AC H -0.3530 1.3556 1.4305 0.075 Uiso 1 1 calc R
C2A C -0.4026(2) 1.43066(18) 1.3418(2) 0.0311(13) Uani 1 1 d .
C3A C -0.4334(2) 1.4733(2) 1.3905(2) 0.0405(16) Uani 1 1 d .
H3AA H -0.4336 1.4583 1.4308 0.049 Uiso 1 1 calc R
C4A C -0.4653(3) 1.5411(2) 1.3789(2) 0.0459(16) Uani 1 1 d .
C5A C -0.4660(2) 1.56387(19) 1.3207(2) 0.0392(15) Uani 1 1 d .
H5AA H -0.4901 1.6082 1.3143 0.047 Uiso 1 1 calc R
C6A C -0.4302(2) 1.52023(18) 1.26948(19) 0.0301(13) Uani 1 1 d .
C7A C -0.39721(19) 1.45206(18) 1.27914(19) 0.0268(12) Uani 1 1 d .
C8A C -0.4350(2) 1.54591(19) 1.20757(19) 0.0309(13) Uani 1 1 d .
H8AA H -0.4668 1.5882 1.2045 0.037 Uiso 1 1 calc R
C9A C -0.4144(2) 1.54573(19) 1.10004(19) 0.0284(13) Uani 1 1 d .
C10A C -0.4401(2) 1.61339(19) 1.0913(2) 0.0296(13) Uani 1 1 d .
H10C H -0.4495 1.6423 1.1239 0.035 Uiso 1 1 calc R
C11A C -0.4516(2) 1.6372(2) 1.0344(2) 0.0376(15) Uani 1 1 d .
H11C H -0.4677 1.6825 1.0283 0.045 Uiso 1 1 calc R
C12A C -0.4396(2) 1.5949(2) 0.9857(2) 0.0385(15) Uani 1 1 d .
H12C H -0.4495 1.6119 0.9478 0.046 Uiso 1 1 calc R
C13A C -0.4133(2) 1.5280(2) 0.9934(2) 0.0357(14) Uani 1 1 d .
H13C H -0.4038 1.4999 0.9601 0.043 Uiso 1 1 calc R
C14A C -0.4006(2) 1.50175(18) 1.05040(18) 0.0258(12) Uani 1 1 d .
C15A C -0.3880(2) 1.39378(19) 1.0359(2) 0.0324(13) Uani 1 1 d .
H15C H -0.4129 1.4120 1.0054 0.039 Uiso 1 1 calc R
C16A C -0.3704(2) 1.32380(19) 1.0463(2) 0.0315(13) Uani 1 1 d .
C17A C -0.3865(2) 1.2871(2) 1.0049(2) 0.0406(14) Uani 1 1 d .
H17C H -0.4033 1.3072 0.9703 0.049 Uiso 1 1 calc R
C18A C -0.3773(2) 1.2234(2) 1.0162(2) 0.0453(15) Uani 1 1 d .
C19A C -0.3527(2) 1.1914(2) 1.0666(2) 0.0470(15) Uani 1 1 d .
H19C H -0.3473 1.1475 1.0735 0.056 Uiso 1 1 calc R
C20A C -0.3361(2) 1.2254(2) 1.1068(2) 0.0404(15) Uani 1 1 d .
C21A C -0.3446(2) 1.29346(19) 1.09860(19) 0.0318(13) Uani 1 1 d .
C22A C -0.2944(3) 1.1293(2) 1.1692(3) 0.081(2) Uani 1 1 d .
H22G H -0.2782 1.1173 1.2070 0.122 Uiso 1 1 calc R
H22H H -0.2594 1.1052 1.1352 0.122 Uiso 1 1 calc R
H22I H -0.3341 1.1191 1.1714 0.122 Uiso 1 1 calc R
C23A C -0.2850(2) 1.3574(3) 0.8733(2) 0.0600(17) Uani 1 1 d .
H23A H -0.3247 1.3820 0.9033 0.090 Uiso 1 1 calc R
H23B H -0.2825 1.3130 0.8707 0.090 Uiso 1 1 calc R
H23C H -0.2879 1.3776 0.8337 0.090 Uiso 1 1 calc R
C24A C -0.2198(2) 1.35687(18) 0.8932(2) 0.0307(13) Uani 1 1 d .
C25A C 0.1582(2) 1.3040(2) 0.8141(3) 0.0527(18) Uani 1 1 d .
H25A H 0.1667 1.3275 0.8445 0.079 Uiso 1 1 calc R
H25B H 0.1678 1.3219 0.7740 0.079 Uiso 1 1 calc R
H25C H 0.1870 1.2582 0.8139 0.079 Uiso 1 1 calc R
C26A C 0.0839(2) 1.3111(2) 0.8297(2) 0.0370(14) Uani 1 1 d .
O5 O -0.22836(13) 1.38683(12) 0.94284(12) 0.0249(8) Uani 1 1 d .
O6 O -0.16096(14) 1.32645(13) 0.85916(12) 0.0310(9) Uani 1 1 d .
O7 O 0.03637(16) 1.36198(13) 0.81357(15) 0.0454(11) Uani 1 1 d .
O8 O 0.06623(14) 1.26531(14) 0.85728(14) 0.0393(10) Uani 1 1 d .
O1W O -0.3483(3) 1.2938(2) 1.2492(2) 0.0276(14) Uani 0.50 1 d PU
H1WM H -0.2906 1.2644 1.2646 0.041 Uiso 1 1 d R
H1WN H -0.3866 1.3168 1.2400 0.041 Uiso 1 1 d R
O1W' O -0.2949(3) 1.2573(2) 1.2635(3) 0.0316(15) Uani 0.50 1 d PU
C1W C -0.1650(3) 1.7951(2) 1.0436(3) 0.072(2) Uani 1 1 d .
H1WA H -0.2092 1.8115 1.0332 0.108 Uiso 1 1 calc R
H1WB H -0.1385 1.8191 1.0213 0.108 Uiso 1 1 calc R
H1WC H -0.1699 1.8007 1.0872 0.108 Uiso 1 1 calc R
C2W C -0.1302(3) 1.7244(3) 1.0266(3) 0.069(2) Uani 1 1 d .
N1W N -0.1041(3) 1.6710(2) 1.0161(2) 0.0783(19) Uani 1 1 d .
O9W O -0.5811(7) 1.7249(7) 1.2455(7) 0.344(8) Uiso 1 1 d .
H9WN H -0.5996 1.6868 1.2397 0.515 Uiso 1 1 d R
H9WM H -0.5829 1.7730 1.2498 0.515 Uiso 1 1 d R
C3W C -0.3831(3) 1.6878(4) 1.3019(4) 0.163(3) Uani 1 1 d .
H3WA H -0.4033 1.6805 1.2698 0.244 Uiso 1 1 calc R
H3WB H -0.4025 1.7337 1.3133 0.244 Uiso 1 1 calc R
H3WC H -0.3917 1.6623 1.3373 0.244 Uiso 1 1 calc R
O3W O -0.30517(18) 1.66656(15) 1.27808(17) 0.0620(12) Uani 1 1 d .
H3WD H -0.2901 1.6849 1.2990 0.093 Uiso 1 1 calc R
Yb4 Yb -0.280014(9) 0.883492(7) 0.455796(8) 0.02288(5) Uani 1 1 d .
Yb5 Yb -0.136461(9) 0.877816(7) 0.538922(7) 0.02158(5) Uani 1 1 d .
Yb6 Yb -0.017041(9) 0.809422(8) 0.647215(8) 0.02928(5) Uani 1 1 d .
Br1D Br -0.50498(3) 1.10169(3) 0.23269(3) 0.0617(2) Uani 1 1 d .
Br2D Br -0.29745(3) 0.60339(3) 0.68435(3) 0.0664(2) Uani 1 1 d .
Br1E Br -0.36403(2) 1.235040(18) 0.54747(2) 0.03848(14) Uani 1 1 d .
Br2E Br -0.03382(3) 0.529469(19) 0.40013(2) 0.04946(17) Uani 1 1 d .
Br1F Br -0.12268(2) 1.170741(19) 0.69995(2) 0.04466(14) Uani 1 1 d .
Br2F Br 0.14748(3) 0.535510(19) 0.42294(2) 0.04268(16) Uani 1 1 d .
N1D N -0.38939(17) 0.98206(15) 0.48163(17) 0.0336(11) Uani 1 1 d .
N2D N -0.34269(17) 0.89022(15) 0.56273(16) 0.0340(11) Uani 1 1 d .
N1E N -0.25844(15) 0.96840(14) 0.38203(14) 0.0208(9) Uani 1 1 d .
N2E N -0.19077(16) 0.84087(13) 0.36212(14) 0.0243(10) Uani 1 1 d .
N1F N -0.09763(16) 0.96491(14) 0.49012(15) 0.0250(10) Uani 1 1 d .
N2F N -0.05315(16) 0.84668(13) 0.43976(15) 0.0250(9) Uani 1 1 d U
O1D O -0.34566(16) 0.85814(15) 0.27474(15) 0.0483(11) Uani 1 1 d .
O2D O -0.34468(13) 0.88686(12) 0.38745(13) 0.0299(8) Uani 1 1 d .
O3D O -0.29743(14) 0.79060(12) 0.47390(12) 0.0309(9) Uani 1 1 d .
O4D O -0.25924(15) 0.66607(12) 0.44878(13) 0.0391(9) Uani 1 1 d .
O1E O -0.22792(14) 0.98780(12) 0.60213(12) 0.0283(8) Uani 1 1 d .
O2E O -0.22945(13) 0.94228(11) 0.49816(11) 0.0239(8) Uani 1 1 d .
O3E O -0.17594(13) 0.81382(11) 0.48998(12) 0.0250(8) Uani 1 1 d U
O4E O -0.14718(15) 0.71704(13) 0.57224(13) 0.0364(9) Uani 1 1 d .
O1F O -0.06419(17) 0.91472(13) 0.71489(14) 0.0470(11) Uani 1 1 d .
O2F O -0.07786(14) 0.90410(12) 0.60336(12) 0.0295(9) Uani 1 1 d .
O3F O -0.04218(14) 0.79111(11) 0.55631(11) 0.0257(8) Uani 1 1 d .
O4F O 0.00914(14) 0.69015(12) 0.62043(11) 0.0290(9) Uani 1 1 d .
Cl2 Cl 0.01824(6) 0.76047(5) 0.74991(5) 0.0441(4) Uani 1 1 d .
C1D C -0.3434(3) 0.8424(2) 0.2121(2) 0.0514(17) Uani 1 1 d .
H1DA H -0.3158 0.7966 0.2035 0.077 Uiso 1 1 calc R
H1DB H -0.3241 0.8690 0.1843 0.077 Uiso 1 1 calc R
H1DC H -0.3888 0.8511 0.2067 0.077 Uiso 1 1 calc R
C2D C -0.3830(2) 0.9224(2) 0.2941(2) 0.0349(14) Uani 1 1 d .
C3D C -0.4159(2) 0.9704(2) 0.2574(2) 0.0354(14) Uani 1 1 d .
H3DA H -0.4134 0.9617 0.2162 0.042 Uiso 1 1 calc R
C4D C -0.4540(2) 1.0337(2) 0.2836(2) 0.0424(15) Uani 1 1 d .
C5D C -0.4579(2) 1.0480(2) 0.3433(2) 0.0403(15) Uani 1 1 d .
H5DA H -0.4848 1.0900 0.3598 0.048 Uiso 1 1 calc R
C6D C -0.4211(2) 0.9990(2) 0.3796(2) 0.0348(14) Uani 1 1 d .
C7D C -0.3813(2) 0.93461(19) 0.3561(2) 0.0336(13) Uani 1 1 d .
C8D C -0.4304(2) 1.01649(19) 0.4444(2) 0.0338(14) Uani 1 1 d .
H8DA H -0.4674 1.0541 0.4605 0.041 Uiso 1 1 calc R
C9D C -0.4035(2) 1.00412(19) 0.5453(2) 0.0344(13) Uani 1 1 d .
C10D C -0.4419(2) 1.0708(2) 0.5643(2) 0.0368(14) Uani 1 1 d .
H10D H -0.4592 1.1024 0.5359 0.044 Uiso 1 1 calc R
C11D C -0.4529(2) 1.0879(2) 0.6250(2) 0.0450(15) Uani 1 1 d .
H11D H -0.4784 1.1312 0.6385 0.054 Uiso 1 1 calc R
C12D C -0.4256(2) 1.0398(2) 0.6665(2) 0.0495(15) Uani 1 1 d .
H12D H -0.4330 1.0519 0.7077 0.059 Uiso 1 1 calc R
C13D C -0.3876(2) 0.9741(2) 0.6485(2) 0.0408(15) Uani 1 1 d .
H13D H -0.3689 0.9430 0.6768 0.049 Uiso 1 1 calc R
C14D C -0.3786(2) 0.95649(19) 0.58783(19) 0.0362(13) Uani 1 1 d .
C15D C -0.3491(2) 0.84360(19) 0.5994(2) 0.0303(13) Uani 1 1 d .
H15D H -0.3730 0.8556 0.6398 0.036 Uiso 1 1 calc R
C16D C -0.3222(2) 0.77489(18) 0.58298(19) 0.0329(13) Uani 1 1 d .
C17D C -0.3250(2) 0.7310(2) 0.6320(2) 0.0410(15) Uani 1 1 d .
H17D H -0.3430 0.7469 0.6725 0.049 Uiso 1 1 calc R
C18D C -0.3010(2) 0.6650(2) 0.6196(2) 0.0468(16) Uani 1 1 d .
C19D C -0.2785(2) 0.6391(2) 0.5580(2) 0.0404(15) Uani 1 1 d .
H19D H -0.2636 0.5941 0.5498 0.048 Uiso 1 1 calc R
C20D C -0.2800(2) 0.6843(2) 0.5103(2) 0.0382(14) Uani 1 1 d .
C21D C -0.2991(2) 0.75185(18) 0.52058(18) 0.0304(12) Uani 1 1 d .
C22D C -0.2421(3) 0.59893(19) 0.4328(2) 0.0531(17) Uani 1 1 d .
H22J H -0.2288 0.5932 0.3886 0.080 Uiso 1 1 calc R
H22K H -0.2810 0.5870 0.4475 0.080 Uiso 1 1 calc R
H22L H -0.2050 0.5713 0.4514 0.080 Uiso 1 1 calc R
C1E C -0.2422(2) 1.00709(19) 0.66601(18) 0.0303(13) Uani 1 1 d .
H1EA H -0.2782 1.0498 0.6728 0.045 Uiso 1 1 calc R
H1EB H -0.2020 1.0088 0.6762 0.045 Uiso 1 1 calc R
H1EC H -0.2559 0.9755 0.6917 0.045 Uiso 1 1 calc R
C2E C -0.26014(18) 1.03551(17) 0.56276(18) 0.0223(11) Uani 1 1 d .
C3E C -0.2902(2) 1.10148(17) 0.57509(18) 0.0268(12) Uani 1 1 d .
H3EA H -0.2931 1.1183 0.6136 0.032 Uiso 1 1 calc R
C4E C -0.3164(2) 1.14324(16) 0.52902(18) 0.0252(12) Uani 1 1 d .
C5E C -0.3097(2) 1.11979(17) 0.47039(18) 0.0260(12) Uani 1 1 d .
H5EA H -0.3247 1.1486 0.4391 0.031 Uiso 1 1 calc R
C6E C -0.27982(19) 1.05129(17) 0.45958(17) 0.0232(12) Uani 1 1 d .
C7E C -0.25677(19) 1.00794(16) 0.50625(17) 0.0221(11) Uani 1 1 d .
C8E C -0.26715(18) 1.02730(17) 0.39445(18) 0.0223(11) Uani 1 1 d .
H8EA H -0.2656 1.0564 0.3622 0.027 Uiso 1 1 calc R
C9E C -0.23792(19) 0.94727(18) 0.31946(18) 0.0268(12) Uani 1 1 d .
C10E C -0.2544(2) 0.99030(18) 0.26979(19) 0.0321(13) Uani 1 1 d .
H10E H -0.2807 1.0349 0.2770 0.038 Uiso 1 1 calc R
C11E C -0.2302(2) 0.96424(19) 0.2101(2) 0.0352(14) Uani 1 1 d .
H11E H -0.2402 0.9920 0.1769 0.042 Uiso 1 1 calc R
C12E C -0.1917(2) 0.8979(2) 0.19871(19) 0.0365(14) Uani 1 1 d .
H12E H -0.1756 0.8814 0.1583 0.044 Uiso 1 1 calc R
C13E C -0.1770(2) 0.85566(18) 0.24807(19) 0.0299(13) Uani 1 1 d .
H13F H -0.1516 0.8110 0.2402 0.036 Uiso 1 1 calc R
C14E C -0.19976(18) 0.87937(16) 0.30886(18) 0.0235(11) Uani 1 1 d .
C15E C -0.14265(19) 0.78243(18) 0.35661(18) 0.0263(12) Uani 1 1 d .
H15E H -0.1149 0.7699 0.3176 0.032 Uiso 1 1 calc R
C16E C -0.12829(19) 0.73512(17) 0.40556(18) 0.0237(12) Uani 1 1 d .
C17E C -0.0928(2) 0.66772(18) 0.3861(2) 0.0314(13) Uani 1 1 d .
H17E H -0.0787 0.6569 0.3442 0.038 Uiso 1 1 calc R
C18E C -0.0797(2) 0.62006(18) 0.4280(2) 0.0338(13) Uani 1 1 d .
C19E C -0.0962(2) 0.63340(16) 0.48987(19) 0.0292(12) Uani 1 1 d .
H19E H -0.0857 0.5993 0.5179 0.035 Uiso 1 1 calc R
C20E C -0.1287(2) 0.69820(18) 0.51056(18) 0.0276(12) Uani 1 1 d .
C21E C -0.14508(19) 0.75126(16) 0.46875(18) 0.0261(11) Uani 1 1 d .
C22E C -0.1351(3) 0.6658(2) 0.6170(2) 0.0438(16) Uani 1 1 d .
H22M H -0.1506 0.6852 0.6579 0.066 Uiso 1 1 calc R
H22N H -0.0872 0.6397 0.6106 0.066 Uiso 1 1 calc R
H22O H -0.1595 0.6383 0.6126 0.066 Uiso 1 1 calc R
C1F C -0.0559(3) 0.9224(2) 0.7780(2) 0.075(2) Uani 1 1 d .
H1FA H -0.0798 0.9676 0.7913 0.112 Uiso 1 1 calc R
H1FB H -0.0083 0.9097 0.7781 0.112 Uiso 1 1 calc R
H1FC H -0.0741 0.8948 0.8055 0.112 Uiso 1 1 calc R
C2F C -0.0767(2) 0.9711(2) 0.6811(2) 0.0372(14) Uani 1 1 d .
C3F C -0.0876(2) 1.0326(2) 0.7038(2) 0.0374(14) Uani 1 1 d .
H3FA H -0.0856 1.0378 0.7447 0.045 Uiso 1 1 calc R
C4F C -0.1016(2) 1.08672(18) 0.6644(2) 0.0361(13) Uani 1 1 d .
C5F C -0.1009(2) 1.07925(18) 0.6038(2) 0.0361(13) Uani 1 1 d .
H5FA H -0.1069 1.1150 0.5776 0.043 Uiso 1 1 calc R
C6F C -0.09120(18) 1.01742(17) 0.5810(2) 0.0262(12) Uani 1 1 d .
C7F C -0.0819(2) 0.96288(18) 0.62061(19) 0.0308(13) Uani 1 1 d .
C8F C -0.0891(2) 1.01175(17) 0.51514(18) 0.0243(12) Uani 1 1 d .
H8FA H -0.0811 1.0444 0.4894 0.029 Uiso 1 1 calc R
C9F C -0.0909(2) 0.96367(18) 0.42365(19) 0.0291(12) Uani 1 1 d .
C10F C -0.1060(2) 1.01861(17) 0.38818(19) 0.0301(13) Uani 1 1 d .
H10F H -0.1205 1.0602 0.4062 0.036 Uiso 1 1 calc R
C11F C -0.0994(2) 1.01187(18) 0.32613(19) 0.0305(12) Uani 1 1 d U
H11F H -0.1102 1.0492 0.3018 0.037 Uiso 1 1 calc R
C12F C -0.07690(19) 0.95022(18) 0.2990(2) 0.0274(12) Uani 1 1 d .
H12F H -0.0730 0.9465 0.2566 0.033 Uiso 1 1 calc R
C13F C -0.06025(19) 0.89429(17) 0.33375(18) 0.0245(12) Uani 1 1 d .
H13G H -0.0438 0.8528 0.3152 0.029 Uiso 1 1 calc R
C14F C -0.0685(2) 0.90111(17) 0.39788(18) 0.0265(12) Uani 1 1 d .
C15F C -0.0078(2) 0.78940(17) 0.41988(18) 0.0249(12) Uani 1 1 d .
H15F H 0.0120 0.7847 0.3780 0.030 Uiso 1 1 calc R
C16F C 0.01427(19) 0.73166(17) 0.45881(18) 0.0233(11) Uani 1 1 d .
C17F C 0.0588(2) 0.67149(17) 0.42908(18) 0.0271(12) Uani 1 1 d .
H17F H 0.0700 0.6687 0.3861 0.032 Uiso 1 1 calc R
C18F C 0.0852(2) 0.61779(17) 0.46282(18) 0.0279(13) Uani 1 1 d .
C19F C 0.0712(2) 0.61962(18) 0.52774(19) 0.0287(13) Uani 1 1 d .
H19F H 0.0897 0.5823 0.5504 0.034 Uiso 1 1 calc R
C20F C 0.0280(2) 0.68004(18) 0.55690(19) 0.0301(12) Uani 1 1 d .
C21F C -0.0013(2) 0.73614(17) 0.52464(18) 0.0252(12) Uani 1 1 d .
C22F C 0.0385(2) 0.63259(18) 0.65778(18) 0.0321(13) Uani 1 1 d .
H22P H 0.0429 0.5933 0.6376 0.048 Uiso 1 1 calc R
H22Q H 0.0092 0.6372 0.6978 0.048 Uiso 1 1 calc R
H22R H 0.0827 0.6297 0.6623 0.048 Uiso 1 1 calc R
C23B C -0.2407(2) 0.8179(2) 0.7226(2) 0.0460(16) Uani 1 1 d .
H23D H -0.2812 0.8352 0.7056 0.069 Uiso 1 1 calc R
H23E H -0.2481 0.8414 0.7602 0.069 Uiso 1 1 calc R
H23F H -0.2303 0.7720 0.7311 0.069 Uiso 1 1 calc R
C24B C -0.1816(2) 0.82613(18) 0.67643(19) 0.0331(13) Uani 1 1 d .
C25B C 0.1868(3) 0.8004(3) 0.5825(5) 0.134(5) Uani 1 1 d .
H25D H 0.1974 0.8077 0.5389 0.201 Uiso 1 1 calc R
H25E H 0.2169 0.7574 0.5919 0.201 Uiso 1 1 calc R
H25F H 0.1924 0.8332 0.6050 0.201 Uiso 1 1 calc R
C26B C 0.1128(2) 0.8048(2) 0.6011(3) 0.0573(19) Uani 1 1 d .
O9 O -0.12245(15) 0.80593(13) 0.69081(13) 0.0361(9) Uani 1 1 d .
O10 O -0.19584(14) 0.85479(12) 0.62748(12) 0.0281(8) Uani 1 1 d .
O11 O 0.06638(19) 0.85662(16) 0.6268(3) 0.102(2) Uani 1 1 d .
O12 O 0.09852(15) 0.75762(14) 0.59361(15) 0.0429(10) Uani 1 1 d .
O2W O -0.27034(16) 0.74721(14) 0.34074(15) 0.0518(11) Uani 1 1 d .
H2WM H -0.3042 0.7558 0.3798 0.078 Uiso 1 1 d R
H2WN H -0.2461 0.7199 0.3108 0.078 Uiso 1 1 d R
O6W O -0.4213(5) 0.9502(4) 0.0926(3) 0.230(5) Uani 1 1 d .
H6WM H -0.4098 0.9822 0.0628 0.344 Uiso 1 1 d R
H6WN H -0.3959 0.9476 0.0521 0.344 Uiso 1 1 d R
O7W O -0.3277(8) 0.9811(5) 0.0585(5) 0.320(9) Uani 1 1 d .
H7WN H -0.3123 0.9672 0.0858 0.481 Uiso 1 1 d R
H7WM H -0.2915 0.9899 0.0515 0.481 Uiso 1 1 d R
O8W O -0.5157(4) 1.2405(6) 0.4427(10) 0.722(10) Uani 1 1 d .
H8WN H -0.5290 1.2044 0.4437 1.083 Uiso 1 1 d R
H8WM H -0.5249 1.2704 0.4786 1.083 Uiso 1 1 d R
C5W C 0.25121(7) 0.65866(3) 0.44179(15) 0.197(3) Uani 1 1 d DU
H5WA H 0.2522 0.6706 0.4824 0.295 Uiso 1 1 calc R
H5WB H 0.2058 0.6626 0.4404 0.295 Uiso 1 1 calc R
H5WC H 0.2647 0.6875 0.4120 0.295 Uiso 1 1 calc R
O5W O 0.29788(8) 0.59108(3) 0.42743(16) 0.223(3) Uani 1 1 d D
H5WD H 0.3019 0.5705 0.4596 0.334 Uiso 1 1 calc R
C4W C -0.32843(2) 1.17288(4) 1.32887(17) 0.071(2) Uani 1 1 d D
H4WA H -0.3176 1.1262 1.3286 0.107 Uiso 1 1 calc R
H4WB H -0.3591 1.1936 1.3015 0.107 Uiso 1 1 calc R
H4WC H -0.3497 1.1903 1.3701 0.107 Uiso 1 1 calc R
O4W O -0.26632(2) 1.18577(4) 1.30850(17) 0.142(3) Uani 1 1 d D
H4WS H -0.2338 1.1511 1.2984 0.213 Uiso 1 1 d R

loop_
_atom_site_aniso_label
_atom_site_aniso_U_11
_atom_site_aniso_U_22
_atom_site_aniso_U_33
_atom_site_aniso_U_23
_atom_site_aniso_U_13
_atom_site_aniso_U_12
Yb3 0.03283(8) 0.02316(7) 0.01580(8) -0.00486(6) 0.00105(7) -0.01209(6)
Yb2 0.02463(7) 0.01705(6) 0.01203(7) -0.00154(6) -0.00164(6) -0.00820(5)
Yb1 0.02606(8) 0.01643(6) 0.01569(8) -0.00175(6) 0.00029(6) -0.00901(5)
Cl1 0.0539(6) 0.0326(4) 0.0181(5) -0.0084(4) 0.0024(4) -0.0178(4)
Br1C 0.1032(4) 0.0220(2) 0.0601(3) -0.0057(2) -0.0425(3) 0.0101(2)
Br2C 0.0773(3) 0.02865(18) 0.0332(2) 0.01153(18) -0.0064(2) -0.02080(19)
Br1B 0.1169(4) 0.01575(18) 0.0475(3) -0.00029(19) -0.0193(3) -0.0105(2)
Br2B 0.0750(3) 0.01649(17) 0.0482(3) 0.00498(18) -0.0180(2) -0.01163(18)
Br1A 0.1407(6) 0.0310(2) 0.0335(3) -0.0141(2) 0.0230(3) -0.0124(3)
Br2A 0.1255(4) 0.0496(3) 0.1239(4) -0.0302(2) -0.0757(3) -0.0207(2)
N1C 0.0317(16) 0.0169(13) 0.0183(15) -0.0026(12) -0.0027(13) -0.0073(12)
N2C 0.0230(16) 0.0224(14) 0.0195(16) -0.0025(13) -0.0028(13) -0.0026(12)
N1B 0.0396(17) 0.0158(13) 0.0157(15) -0.0008(12) -0.0030(14) -0.0104(12)
N2B 0.0343(17) 0.0123(12) 0.0139(15) -0.0035(12) -0.0002(13) -0.0037(12)
N1A 0.0294(15) 0.0281(14) 0.0205(16) -0.0022(13) 0.0002(13) -0.0163(11)
N2A 0.0252(15) 0.0308(15) 0.0247(17) 0.0004(13) -0.0053(13) -0.0119(12)
O1C 0.0429(15) 0.0239(12) 0.0204(13) -0.0045(11) -0.0062(12) -0.0096(10)
O2C 0.0294(13) 0.0144(10) 0.0176(12) -0.0025(10) -0.0055(11) -0.0031(9)
O3C 0.0247(12) 0.0177(10) 0.0166(12) -0.0028(10) 0.0042(10) -0.0102(9)
O4C 0.0647(17) 0.0288(12) 0.0107(12) 0.0006(11) -0.0056(12) -0.0189(11)
O1B 0.0542(16) 0.0291(12) 0.0193(13) -0.0025(11) -0.0069(12) -0.0158(11)
O2B 0.0352(13) 0.0194(10) 0.0188(12) 0.0016(10) -0.0091(11) -0.0125(9)
O3B 0.0263(12) 0.0248(11) 0.0147(12) 0.0012(10) -0.0006(11) -0.0096(9)
O4B 0.0393(14) 0.0258(12) 0.0167(13) 0.0022(10) -0.0085(11) -0.0090(10)
O1A 0.0518(17) 0.0250(13) 0.0246(15) -0.0007(12) 0.0038(14) -0.0081(12)
O2A 0.0310(14) 0.0218(11) 0.0179(13) -0.0050(10) 0.0070(12) -0.0055(10)
O3A 0.0425(14) 0.0250(11) 0.0299(15) -0.0031(11) -0.0022(12) -0.0199(10)
O4A 0.094(2) 0.0265(12) 0.053(2) 0.0048(13) -0.0106(17) -0.0373(12)
C1C 0.052(2) 0.0225(17) 0.027(2) -0.0059(16) -0.0061(19) -0.0124(16)
C2C 0.0322(19) 0.0264(16) 0.0233(19) -0.0079(15) -0.0033(16) -0.0134(14)
C3C 0.045(2) 0.0251(18) 0.029(2) -0.0112(16) -0.0121(18) -0.0046(17)
C4C 0.039(2) 0.0186(18) 0.037(2) -0.0037(17) -0.0144(19) 0.0049(17)
C5C 0.057(3) 0.030(2) 0.020(2) -0.0010(17) -0.005(2) -0.0093(18)
C6C 0.033(2) 0.0203(17) 0.025(2) -0.0015(16) -0.0045(17) -0.0063(15)
C7C 0.0246(18) 0.0241(16) 0.0230(19) -0.0036(15) -0.0032(16) -0.0113(13)
C8C 0.039(2) 0.0243(17) 0.0179(18) -0.0025(15) -0.0144(16) -0.0068(15)
C9C 0.0211(17) 0.0168(15) 0.035(2) 0.0011(15) -0.0091(16) -0.0088(13)
C10C 0.0412(19) 0.0207(15) 0.0223(18) -0.0005(14) -0.0183(15) -0.0146(13)
C11C 0.048(2) 0.0337(17) 0.024(2) 0.0002(16) -0.0131(17) -0.0243(15)
C12C 0.048(2) 0.0244(17) 0.0252(19) -0.0023(15) -0.0175(17) -0.0152(15)
C13C 0.033(2) 0.0139(15) 0.027(2) -0.0010(15) -0.0019(17) -0.0072(14)
C14C 0.0225(17) 0.0214(15) 0.0218(19) -0.0003(14) 0.0003(15) -0.0148(12)
C15C 0.0265(17) 0.0189(15) 0.0169(18) -0.0029(14) 0.0028(15) -0.0134(12)
C16C 0.0281(19) 0.0231(16) 0.0189(19) 0.0019(15) -0.0018(16) -0.0113(14)
C17C 0.040(2) 0.0144(15) 0.031(2) -0.0036(16) -0.0048(18) -0.0078(15)
C18C 0.042(2) 0.0297(18) 0.025(2) 0.0100(17) 0.0030(19) -0.0165(16)
C19C 0.056(2) 0.0275(18) 0.0157(19) 0.0027(16) -0.0062(18) -0.0150(17)
C20C 0.029(2) 0.0305(18) 0.020(2) -0.0053(16) 0.0105(17) -0.0110(15)
C21C 0.0305(19) 0.0236(16) 0.0186(19) -0.0046(15) -0.0014(16) -0.0101(14)
C22C 0.091(3) 0.039(2) 0.029(2) -0.0114(19) -0.026(2) -0.014(2)
C1B 0.064(2) 0.0365(18) 0.027(2) -0.0105(17) -0.003(2) -0.0310(16)
C2B 0.0270(19) 0.0275(18) 0.024(2) -0.0023(16) -0.0019(17) -0.0087(15)
C3B 0.042(2) 0.0155(16) 0.024(2) -0.0068(16) 0.0072(19) -0.0050(16)
C4B 0.063(3) 0.0159(17) 0.031(2) -0.0009(17) -0.001(2) -0.0089(18)
C5B 0.035(2) 0.0252(18) 0.030(2) 0.0036(17) -0.0061(19) -0.0047(16)
C6B 0.032(2) 0.0159(16) 0.027(2) -0.0029(15) -0.0106(16) -0.0039(14)
C7B 0.0275(18) 0.0166(14) 0.0183(18) -0.0041(14) 0.0043(16) -0.0126(12)
C8B 0.040(2) 0.0257(17) 0.0162(18) 0.0036(15) -0.0092(16) -0.0133(15)
C9B 0.039(2) 0.0195(16) 0.0144(18) -0.0021(14) -0.0078(16) -0.0059(15)
C10B 0.048(2) 0.0337(19) 0.022(2) 0.0022(17) -0.0031(19) -0.0176(17)
C11B 0.062(2) 0.041(2) 0.0152(19) 0.0023(17) -0.0133(18) -0.0219(18)
C12B 0.060(3) 0.0326(19) 0.0159(19) -0.0080(16) -0.0085(18) -0.0156(17)
C13B 0.052(2) 0.0178(16) 0.0183(19) -0.0018(15) -0.0061(18) -0.0107(15)
C14B 0.039(2) 0.0246(17) 0.0184(19) -0.0009(15) 0.0005(17) -0.0139(15)
C15B 0.0284(18) 0.0233(16) 0.025(2) -0.0005(15) -0.0035(16) -0.0134(13)
C16B 0.037(2) 0.0218(16) 0.026(2) -0.0014(15) -0.0047(17) -0.0152(14)
C17B 0.0270(19) 0.0188(16) 0.033(2) -0.0020(16) 0.0018(18) -0.0085(14)
C18B 0.046(2) 0.0141(15) 0.029(2) 0.0002(15) -0.0104(18) -0.0090(15)
C19B 0.034(2) 0.0256(18) 0.029(2) 0.0130(17) -0.0142(18) -0.0041(16)
C20B 0.0182(18) 0.0246(17) 0.027(2) -0.0059(16) 0.0060(17) -0.0061(14)
C21B 0.0247(16) 0.0158(13) 0.0223(17) 0.0057(13) -0.0039(14) -0.0134(11)
C22B 0.057(2) 0.043(2) 0.0161(19) 0.0055(17) -0.0113(19) -0.0210(18)
C1A 0.083(3) 0.027(2) 0.024(2) 0.0013(19) 0.002(2) -0.011(2)
C2A 0.041(2) 0.0167(16) 0.032(2) -0.0021(16) -0.0016(19) -0.0087(15)
C3A 0.063(3) 0.0259(19) 0.024(2) 0.0046(18) 0.001(2) -0.0132(18)
C4A 0.066(3) 0.0307(19) 0.030(2) -0.0236(17) 0.012(2) -0.0141(19)
C5A 0.056(3) 0.0170(17) 0.031(2) -0.0024(17) 0.011(2) -0.0080(17)
C6A 0.037(2) 0.0187(16) 0.026(2) -0.0074(16) 0.0113(19) -0.0086(15)
C7A 0.0226(18) 0.0248(16) 0.031(2) -0.0055(16) 0.0045(17) -0.0116(14)
C8A 0.034(2) 0.0227(17) 0.030(2) 0.0015(17) 0.0027(19) -0.0098(15)
C9A 0.021(2) 0.0247(18) 0.029(2) 0.0031(17) 0.0025(18) -0.0017(15)
C10A 0.027(2) 0.0257(18) 0.032(2) 0.0017(17) -0.0067(18) -0.0059(15)
C11A 0.029(2) 0.0293(19) 0.054(3) 0.005(2) -0.011(2) -0.0087(16)
C12A 0.026(2) 0.043(2) 0.045(3) 0.010(2) -0.0142(19) -0.0086(17)
C13A 0.030(2) 0.048(2) 0.030(2) 0.0050(19) -0.0072(18) -0.0161(17)
C14A 0.0279(19) 0.0297(17) 0.020(2) 0.0006(16) 0.0009(16) -0.0147(14)
C15A 0.0236(19) 0.0348(19) 0.039(2) -0.0083(18) 0.0025(18) -0.0140(15)
C16A 0.028(2) 0.0280(18) 0.038(2) -0.0090(17) -0.0050(18) -0.0095(15)
C17A 0.038(2) 0.0333(19) 0.052(3) -0.0195(18) -0.012(2) -0.0102(16)
C18A 0.050(2) 0.0373(19) 0.055(3) -0.0205(19) -0.014(2) -0.0186(17)
C19A 0.057(2) 0.0311(18) 0.063(3) -0.010(2) -0.009(2) -0.0278(16)
C20A 0.052(2) 0.0305(18) 0.042(3) 0.0002(19) -0.006(2) -0.0216(16)
C21A 0.034(2) 0.0345(18) 0.028(2) -0.0130(17) 0.0048(18) -0.0176(15)
C22A 0.139(5) 0.025(2) 0.088(4) 0.016(2) -0.027(4) -0.039(2)
C23A 0.041(2) 0.083(3) 0.059(3) -0.039(2) -0.017(2) -0.016(2)
C24A 0.036(2) 0.0245(17) 0.032(2) 0.0074(17) -0.0050(18) -0.0143(15)
C25A 0.054(3) 0.043(2) 0.063(3) -0.007(2) 0.002(3) -0.0270(18)
C26A 0.043(2) 0.0312(19) 0.031(2) -0.0165(17) 0.010(2) -0.0138(17)
O5 0.0291(13) 0.0236(11) 0.0229(13) -0.0038(10) -0.0048(11) -0.0104(9)
O6 0.0374(14) 0.0338(12) 0.0248(14) -0.0042(11) -0.0044(12) -0.0167(10)
O7 0.0530(17) 0.0311(13) 0.0515(19) -0.0041(14) 0.0059(16) -0.0231(11)
O8 0.0375(15) 0.0391(13) 0.0438(18) 0.0001(13) -0.0005(14) -0.0212(11)
O1W 0.041(2) 0.0304(19) 0.021(2) -0.0010(18) 0.0109(19) -0.0329(15)
O1W' 0.046(2) 0.0231(19) 0.028(2) -0.0115(18) 0.007(2) -0.0214(16)
C1W 0.073(3) 0.044(3) 0.098(5) -0.006(3) -0.009(3) -0.023(2)
C2W 0.105(4) 0.070(3) 0.046(3) -0.012(2) -0.001(3) -0.053(2)
N1W 0.132(4) 0.057(2) 0.053(3) -0.015(2) -0.003(3) -0.049(2)
C3W 0.159(3) 0.255(4) 0.153(7) -0.069(4) 0.045(4) -0.194(2)
O3W 0.073(2) 0.0503(15) 0.069(2) -0.0274(15) -0.0073(17) -0.0293(14)
Yb4 0.03192(8) 0.01888(6) 0.01999(8) -0.00409(6) 0.00143(7) -0.01478(5)
Yb5 0.03379(8) 0.01518(6) 0.01726(8) -0.00162(6) -0.00331(7) -0.01154(5)
Yb6 0.04179(9) 0.02226(7) 0.02720(9) -0.00154(7) -0.01099(7) -0.01337(6)
Br1D 0.0604(3) 0.0548(3) 0.0618(3) 0.0105(3) -0.0182(3) -0.0113(2)
Br2D 0.0996(4) 0.0519(2) 0.0505(3) 0.0208(2) -0.0092(3) -0.0380(2)
Br1E 0.0565(3) 0.01648(16) 0.0338(2) -0.00820(16) -0.0014(2) -0.00690(16)
Br2E 0.0718(3) 0.01595(16) 0.0537(3) -0.00691(18) -0.0007(3) -0.01407(17)
Br1F 0.0537(2) 0.02888(17) 0.0533(3) -0.02206(17) -0.0039(2) -0.01765(16)
Br2F 0.0651(3) 0.01856(18) 0.0320(2) -0.00528(17) -0.0110(2) -0.00051(19)
N1D 0.0372(16) 0.0265(14) 0.041(2) -0.0122(14) 0.0061(16) -0.0217(11)
N2D 0.0378(17) 0.0347(15) 0.0333(19) -0.0118(14) 0.0049(15) -0.0222(12)
N1E 0.0229(15) 0.0174(13) 0.0206(16) -0.0050(12) -0.0009(13) -0.0069(11)
N2E 0.0375(16) 0.0133(12) 0.0247(16) -0.0068(12) -0.0049(14) -0.0121(11)
N1F 0.0353(16) 0.0161(13) 0.0253(16) -0.0006(12) -0.0066(14) -0.0112(11)
N2F 0.0365(15) 0.0169(12) 0.0282(16) 0.0010(12) -0.0080(13) -0.0166(10)
O1D 0.0511(18) 0.0446(16) 0.0452(18) -0.0102(14) -0.0125(15) -0.0105(14)
O2D 0.0280(13) 0.0284(12) 0.0359(15) -0.0078(11) -0.0042(12) -0.0135(10)
O3D 0.0468(14) 0.0275(11) 0.0228(14) -0.0057(11) -0.0020(12) -0.0204(10)
O4D 0.0664(16) 0.0231(11) 0.0352(16) -0.0048(11) -0.0080(14) -0.0255(10)
O1E 0.0434(14) 0.0215(11) 0.0193(13) -0.0012(10) -0.0078(12) -0.0106(10)
O2E 0.0447(13) 0.0189(10) 0.0155(12) -0.0006(9) -0.0063(11) -0.0197(9)
O3E 0.0408(13) 0.0142(10) 0.0243(13) 0.0001(9) -0.0056(11) -0.0156(9)
O4E 0.0595(16) 0.0282(12) 0.0241(14) 0.0019(11) -0.0052(13) -0.0213(11)
O1F 0.0746(19) 0.0210(13) 0.0411(16) -0.0078(12) -0.0278(14) -0.0034(13)
O2F 0.0402(14) 0.0185(11) 0.0291(14) -0.0059(11) -0.0021(12) -0.0119(10)
O3F 0.0515(15) 0.0134(10) 0.0129(12) -0.0020(9) -0.0063(11) -0.0127(10)
O4F 0.0520(15) 0.0216(11) 0.0129(12) 0.0058(10) -0.0091(12) -0.0130(10)
Cl2 0.0661(6) 0.0351(5) 0.0374(5) 0.0025(4) -0.0269(5) -0.0177(4)
C1D 0.079(3) 0.052(2) 0.027(2) -0.0130(19) -0.012(2) -0.027(2)
C2D 0.0218(19) 0.037(2) 0.047(3) -0.0047(19) -0.0050(19) -0.0125(15)
C3D 0.032(2) 0.041(2) 0.038(2) -0.0055(18) -0.0070(18) -0.0183(15)
C4D 0.038(2) 0.053(2) 0.045(3) 0.012(2) -0.010(2) -0.0285(17)
C5D 0.033(2) 0.030(2) 0.051(3) -0.010(2) -0.009(2) -0.0011(18)
C6D 0.0153(18) 0.041(2) 0.047(3) -0.0120(19) 0.0009(18) -0.0107(15)
C7D 0.0267(19) 0.0313(18) 0.045(3) 0.0016(18) -0.0028(19) -0.0159(14)
C8D 0.025(2) 0.0257(18) 0.044(3) -0.0112(18) 0.0073(19) -0.0081(15)
C9D 0.032(2) 0.0388(18) 0.036(2) -0.0158(17) 0.0047(18) -0.0208(15)
C10D 0.034(2) 0.0323(19) 0.037(2) -0.0176(18) 0.014(2) -0.0130(16)
C11D 0.046(2) 0.044(2) 0.045(3) -0.021(2) 0.014(2) -0.0263(17)
C12D 0.053(2) 0.068(2) 0.035(2) -0.0292(19) 0.023(2) -0.0427(17)
C13D 0.058(3) 0.0369(19) 0.028(2) -0.0073(18) 0.010(2) -0.0274(17)
C14D 0.050(2) 0.0432(18) 0.023(2) -0.0127(17) 0.0117(18) -0.0347(15)
C15D 0.0292(19) 0.0363(18) 0.028(2) 0.0003(17) 0.0024(18) -0.0197(14)
C16D 0.048(2) 0.0332(17) 0.027(2) -0.0018(16) 0.0017(18) -0.0304(14)
C17D 0.053(2) 0.040(2) 0.032(2) -0.0006(19) 0.004(2) -0.0266(17)
C18D 0.064(3) 0.052(2) 0.032(3) 0.009(2) 0.008(2) -0.0414(17)
C19D 0.052(2) 0.0328(18) 0.044(3) 0.0085(19) -0.005(2) -0.0284(15)
C20D 0.053(2) 0.0414(19) 0.032(2) 0.0000(18) -0.0065(19) -0.0316(15)
C21D 0.046(2) 0.0376(17) 0.0173(19) 0.0023(16) 0.0004(17) -0.0308(14)
C22D 0.082(3) 0.0198(17) 0.058(3) -0.008(2) -0.004(3) -0.0237(18)
C1E 0.042(2) 0.0294(18) 0.019(2) -0.0001(16) 0.0015(18) -0.0161(15)
C2E 0.0190(17) 0.0251(16) 0.0212(19) -0.0041(15) 0.0059(16) -0.0112(13)
C3E 0.037(2) 0.0226(16) 0.0199(19) -0.0078(15) -0.0039(17) -0.0101(14)
C4E 0.0364(19) 0.0145(14) 0.028(2) -0.0045(14) 0.0021(17) -0.0164(13)
C5E 0.035(2) 0.0206(16) 0.0210(19) -0.0008(15) -0.0021(17) -0.0104(14)
C6E 0.0288(19) 0.0236(16) 0.0173(19) 0.0002(15) 0.0040(16) -0.0146(13)
C7E 0.0288(18) 0.0203(15) 0.0204(19) -0.0044(14) -0.0012(15) -0.0141(13)
C8E 0.0199(17) 0.0246(16) 0.0226(19) -0.0040(15) -0.0023(15) -0.0089(13)
C9E 0.0266(18) 0.0305(17) 0.025(2) -0.0050(16) 0.0036(17) -0.0162(14)
C10E 0.050(2) 0.0241(16) 0.025(2) 0.0013(16) -0.0027(19) -0.0203(15)
C11E 0.056(2) 0.0281(18) 0.026(2) 0.0081(17) -0.0140(19) -0.0189(16)
C12E 0.052(2) 0.041(2) 0.018(2) -0.0075(17) 0.0035(19) -0.0228(17)
C13E 0.036(2) 0.0243(17) 0.026(2) -0.0099(16) 0.0072(18) -0.0134(15)
C14E 0.0316(17) 0.0212(15) 0.028(2) 0.0004(15) -0.0106(15) -0.0191(12)
C15E 0.0253(18) 0.0322(17) 0.024(2) -0.0082(16) 0.0027(16) -0.0160(14)
C16E 0.0244(18) 0.0202(15) 0.026(2) -0.0051(15) 0.0035(16) -0.0110(13)
C17E 0.038(2) 0.0197(16) 0.036(2) -0.0024(17) -0.0067(19) -0.0103(15)
C18E 0.047(2) 0.0152(16) 0.041(2) -0.0013(16) -0.0143(19) -0.0112(15)
C19E 0.048(2) 0.0100(14) 0.035(2) 0.0040(15) -0.0138(18) -0.0141(13)
C20E 0.0422(19) 0.0296(16) 0.0209(19) 0.0052(15) -0.0054(17) -0.0257(13)
C21E 0.0394(18) 0.0211(14) 0.029(2) -0.0046(14) -0.0077(16) -0.0219(12)
C22E 0.076(3) 0.040(2) 0.022(2) 0.0119(18) -0.012(2) -0.0290(19)
C1F 0.128(5) 0.035(3) 0.031(2) -0.012(2) -0.039(3) 0.018(3)
C2F 0.043(2) 0.0298(19) 0.038(2) -0.0091(18) -0.0158(19) -0.0080(17)
C3F 0.032(2) 0.041(2) 0.038(2) -0.0141(18) -0.0139(18) -0.0071(17)
C4F 0.035(2) 0.0282(17) 0.051(2) -0.0190(17) -0.0118(18) -0.0141(14)
C5F 0.040(2) 0.0258(16) 0.047(2) -0.0168(17) -0.0033(19) -0.0181(14)
C6F 0.0191(17) 0.0207(15) 0.040(2) -0.0071(16) 0.0025(17) -0.0128(12)
C7F 0.035(2) 0.0233(17) 0.033(2) -0.0106(16) -0.0080(18) -0.0078(15)
C8F 0.031(2) 0.0123(15) 0.026(2) -0.0023(15) -0.0022(17) -0.0056(14)
C9F 0.039(2) 0.0242(16) 0.027(2) -0.0034(16) -0.0020(18) -0.0173(14)
C10F 0.038(2) 0.0177(15) 0.033(2) -0.0014(16) 0.0098(19) -0.0166(14)
C11F 0.038(2) 0.0161(15) 0.032(2) 0.0086(15) 0.0032(17) -0.0110(13)
C12F 0.0276(19) 0.0271(17) 0.029(2) 0.0043(16) 0.0009(17) -0.0159(14)
C13F 0.0271(18) 0.0190(15) 0.028(2) 0.0034(15) -0.0058(17) -0.0103(13)
C14F 0.037(2) 0.0149(15) 0.025(2) 0.0018(15) -0.0023(18) -0.0096(14)
C15F 0.037(2) 0.0197(15) 0.0175(19) -0.0017(15) 0.0028(17) -0.0145(14)
C16F 0.0273(18) 0.0204(15) 0.024(2) -0.0025(15) 0.0007(16) -0.0131(13)
C17F 0.044(2) 0.0179(16) 0.0175(18) 0.0020(15) -0.0077(17) -0.0093(15)
C18F 0.044(2) 0.0114(15) 0.0214(19) -0.0086(15) 0.0005(18) -0.0046(15)
C19F 0.035(2) 0.0151(16) 0.031(2) 0.0039(16) -0.0046(18) -0.0049(15)
C20F 0.048(2) 0.0247(16) 0.024(2) 0.0033(15) -0.0106(17) -0.0200(14)
C21F 0.0348(19) 0.0228(16) 0.0201(19) 0.0020(15) 0.0001(17) -0.0164(13)
C22F 0.050(2) 0.0232(17) 0.021(2) -0.0038(16) -0.0048(18) -0.0131(16)
C23B 0.037(2) 0.062(3) 0.040(3) 0.018(2) -0.008(2) -0.0228(19)
C24B 0.053(2) 0.0263(17) 0.022(2) -0.0091(16) -0.0020(18) -0.0189(15)
C25B 0.043(4) 0.026(3) 0.310(12) 0.003(5) -0.002(6) -0.007(2)
C26B 0.046(3) 0.0264(19) 0.102(4) 0.021(2) -0.017(3) -0.0190(17)
O9 0.0542(15) 0.0390(13) 0.0239(14) 0.0025(12) -0.0077(13) -0.0277(11)
O10 0.0458(14) 0.0286(11) 0.0153(13) 0.0015(10) -0.0061(11) -0.0201(10)
O11 0.054(2) 0.0256(15) 0.103(6) -0.016(2) -0.007(3) -0.0180(14)
O12 0.0480(16) 0.0353(13) 0.0495(19) -0.0009(13) -0.0072(14) -0.0214(11)
O2W 0.0792(18) 0.0493(14) 0.0426(18) -0.0037(14) -0.0158(15) -0.0390(12)
O6W 0.346(10) 0.186(7) 0.127(5) -0.031(5) -0.083(6) -0.043(7)
O7W 0.56(2) 0.184(8) 0.181(8) 0.056(7) -0.080(11) -0.108(10)
O8W 0.262(5) 0.325(11) 1.72(3) -0.191(12) -0.539(7) -0.059(6)
C5W 0.198(4) 0.209(4) 0.204(4) -0.008(4) -0.044(3) -0.096(3)
O5W 0.212(2) 0.397(4) 0.196(6) -0.026(4) -0.036(3) -0.262(2)
C4W 0.091(4) 0.072(3) 0.052(3) 0.016(3) -0.012(3) -0.035(3)
O4W 0.193(5) 0.136(4) 0.075(3) -0.038(3) 0.035(4) -0.064(4)

loop_
_atom_type_symbol
_atom_type_description
_atom_type_scat_dispersion_real
_atom_type_scat_dispersion_imag
_atom_type_scat_source
C C 0.0033 0.0016 'International Tables Vol C Tables 4.2.6.8 and 6.1.1.4'
H H 0.0000 0.0000 'International Tables Vol C Tables 4.2.6.8 and 6.1.1.4'
N N 0.0061 0.0033 'International Tables Vol C Tables 4.2.6.8 and 6.1.1.4'
O O 0.0106 0.0060 'International Tables Vol C Tables 4.2.6.8 and 6.1.1.4'
Br Br -0.2901 2.4595 'International Tables Vol C Tables 4.2.6.8 and 6.1.1.4'
Yb Yb -0.3850 5.5486 'International Tables Vol C Tables 4.2.6.8 and 6.1.1.4'
Cl Cl 0.1484 0.1585 'International Tables Vol C Tables 4.2.6.8 and 6.1.1.4'

loop_
_geom_angle_atom_site_label_1
_geom_angle_atom_site_label_2
_geom_angle_atom_site_label_3
_geom_angle
O3C Yb3 O6 86.13(10)
O3C Yb3 O2C 66.70(9)
O6 Yb3 O2C 83.52(10)
O3C Yb3 O7 82.60(10)
O6 Yb3 O7 150.85(10)
O2C Yb3 O7 115.86(12)
O3C Yb3 O8 109.89(11)
O6 Yb3 O8 153.99(10)
O2C Yb3 O8 84.37(10)
O7 Yb3 O8 54.51(10)
O3C Yb3 O1C 129.47(8)
O6 Yb3 O1C 82.61(10)
O2C Yb3 O1C 63.16(9)
O7 Yb3 O1C 124.89(9)
O8 Yb3 O1C 71.37(11)
O3C Yb3 Cl1 144.55(7)
O6 Yb3 Cl1 86.52(8)
O2C Yb3 Cl1 146.29(7)
O7 Yb3 Cl1 87.25(9)
O8 Yb3 Cl1 90.94(9)
O1C Yb3 Cl1 83.68(7)
O3C Yb3 O4C 63.70(9)
O6 Yb3 O4C 78.04(11)
O2C Yb3 O4C 127.79(8)
O7 Yb3 O4C 72.86(11)
O8 Yb3 O4C 127.10(11)
O1C Yb3 O4C 155.84(11)
Cl1 Yb3 O4C 80.85(7)
O3C Yb3 C26A 97.23(12)
O6 Yb3 C26A 174.98(12)
O2C Yb3 C26A 101.23(12)
O7 Yb3 C26A 27.36(11)
O8 Yb3 C26A 27.16(11)
O1C Yb3 C26A 98.00(11)
Cl1 Yb3 C26A 88.59(10)
O4C Yb3 C26A 100.05(12)
O3C Yb3 C21C 21.34(9)
O6 Yb3 C21C 93.48(11)
O2C Yb3 C21C 87.42(10)
O7 Yb3 C21C 67.46(10)
O8 Yb3 C21C 108.88(12)
O1C Yb3 C21C 150.56(9)
Cl1 Yb3 C21C 125.36(8)
O4C Yb3 C21C 46.27(10)
C26A Yb3 C21C 88.41(12)
O3C Yb3 C7C 86.06(9)
O6 Yb3 C7C 93.59(11)
O2C Yb3 C7C 21.34(8)
O7 Yb3 C7C 112.26(12)
O8 Yb3 C7C 68.19(10)
O1C Yb3 C7C 46.06(10)
Cl1 Yb3 C7C 129.01(7)
O4C Yb3 C7C 148.89(8)
C26A Yb3 C7C 90.38(12)
C21C Yb3 C7C 105.56(10)
O3C Yb3 Yb2 35.85(7)
O6 Yb3 Yb2 69.50(7)
O2C Yb3 Yb2 36.08(5)
O7 Yb3 Yb2 112.61(8)
O8 Yb3 Yb2 111.42(8)
O1C Yb3 Yb2 94.82(6)
Cl1 Yb3 Yb2 155.93(3)
O4C Yb3 Yb2 91.84(6)
C26A Yb3 Yb2 115.34(10)
C21C Yb3 Yb2 56.95(7)
C7C Yb3 Yb2 57.41(6)
O5 Yb2 O2C 91.21(10)
O5 Yb2 O3C 83.65(10)
O2C Yb2 O3C 66.95(9)
O5 Yb2 O3B 95.91(10)
O2C Yb2 O3B 158.94(9)
O3C Yb2 O3B 133.48(9)
O5 Yb2 O2B 85.16(10)
O2C Yb2 O2B 92.03(9)
O3C Yb2 O2B 155.88(9)
O3B Yb2 O2B 68.95(9)
O5 Yb2 N1C 155.53(10)
O2C Yb2 N1C 72.24(10)
O3C Yb2 N1C 105.16(10)
O3B Yb2 N1C 94.16(10)
O2B Yb2 N1C 77.75(11)
O5 Yb2 N2C 139.71(10)
O2C Yb2 N2C 105.90(10)
O3C Yb2 N2C 70.80(10)
O3B Yb2 N2C 81.10(10)
O2B Yb2 N2C 129.06(10)
N1C Yb2 N2C 64.02(11)
O5 Yb2 O4B 68.29(9)
O2C Yb2 O4B 139.81(8)
O3C Yb2 O4B 76.38(8)
O3B Yb2 O4B 60.84(8)
O2B Yb2 O4B 118.73(8)
N1C Yb2 O4B 135.61(10)
N2C Yb2 O4B 75.58(10)
O5 Yb2 C21B 98.44(10)
O2C Yb2 C21B 170.27(11)
O3C Yb2 C21B 112.67(9)
O3B Yb2 C21B 21.12(10)
O2B Yb2 C21B 90.07(9)
N1C Yb2 C21B 98.96(10)
N2C Yb2 C21B 65.69(10)
O4B Yb2 C21B 45.12(9)
O5 Yb2 Yb3 72.56(6)
O2C Yb2 Yb3 36.73(7)
O3C Yb2 Yb3 35.48(6)
O3B Yb2 Yb3 163.36(6)
O2B Yb2 Yb3 120.47(6)
N1C Yb2 Yb3 101.18(7)
N2C Yb2 Yb3 99.77(7)
O4B Yb2 Yb3 103.09(6)
C21B Yb2 Yb3 146.28(7)
O5 Yb2 Yb1 87.14(6)
O2C Yb2 Yb1 127.99(7)
O3C Yb2 Yb1 162.73(6)
O3B Yb2 Yb1 33.31(7)
O2B Yb2 Yb1 36.00(5)
N1C Yb2 Yb1 89.15(7)
N2C Yb2 Yb1 108.36(7)
O4B Yb2 Yb1 86.65(6)
C21B Yb2 Yb1 54.35(7)
Yb3 Yb2 Yb1 151.757(15)
O2A Yb1 O3A 74.93(11)
O2A Yb1 O3B 146.37(10)
O3A Yb1 O3B 138.36(10)
O2A Yb1 O2B 139.72(9)
O3A Yb1 O2B 78.45(10)
O3B Yb1 O2B 67.98(9)
O2A Yb1 N1B 78.15(10)
O3A Yb1 N1B 93.58(11)
O3B Yb1 N1B 99.80(11)
O2B Yb1 N1B 73.90(9)
O2A Yb1 N2A 108.28(11)
O3A Yb1 N2A 73.03(11)
O3B Yb1 N2A 83.87(11)
O2B Yb1 N2A 91.88(10)
N1B Yb1 N2A 162.40(10)
O2A Yb1 N1A 72.07(10)
O3A Yb1 N1A 112.29(11)
O3B Yb1 N1A 86.53(10)
O2B Yb1 N1A 147.27(9)
N1B Yb1 N1A 132.85(11)
N2A Yb1 N1A 64.27(11)
O2A Yb1 N2B 80.42(11)
O3A Yb1 N2B 149.14(10)
O3B Yb1 N2B 69.30(10)
O2B Yb1 N2B 110.77(10)
N1B Yb1 N2B 63.00(10)
N2A Yb1 N2B 133.47(10)
N1A Yb1 N2B 76.45(11)
O2A Yb1 Yb2 168.03(8)
O3A Yb1 Yb2 108.45(7)
O3B Yb1 Yb2 33.21(6)
O2B Yb1 Yb2 35.13(6)
N1B Yb1 Yb2 90.09(7)
N2A Yb1 Yb2 83.63(7)
N1A Yb1 Yb2 115.66(8)
N2B Yb1 Yb2 92.31(7)
C8C N1C C9C 118.6(4)
C8C N1C Yb2 129.8(3)
C9C N1C Yb2 111.5(2)
C15C N2C C14C 119.0(4)
C15C N2C Yb2 129.3(3)
C14C N2C Yb2 111.4(2)
C8B N1B C9B 118.4(3)
C8B N1B Yb1 125.7(3)
C9B N1B Yb1 114.8(2)
C15B N2B C14B 118.9(4)
C15B N2B Yb1 127.4(3)
C14B N2B Yb1 113.6(3)
C8A N1A C9A 118.0(3)
C8A N1A Yb1 128.6(3)
C9A N1A Yb1 113.3(2)
C15A N2A C14A 116.4(4)
C15A N2A Yb1 129.6(3)
C14A N2A Yb1 114.1(3)
C2C O1C C1C 116.6(3)
C2C O1C Yb3 112.0(2)
C1C O1C Yb3 125.3(2)
C7C O2C Yb2 132.9(2)
C7C O2C Yb3 119.9(2)
Yb2 O2C Yb3 107.20(10)
C21C O3C Yb3 120.6(2)
C21C O3C Yb2 129.7(2)
Yb3 O3C Yb2 108.66(11)
C20C O4C C22C 118.0(3)
C20C O4C Yb3 110.4(2)
C22C O4C Yb3 129.1(2)
C2B O1B C1B 117.3(3)
C7B O2B Yb2 131.6(2)
C7B O2B Yb1 118.3(2)
Yb2 O2B Yb1 108.87(9)
C21B O3B Yb2 121.2(2)
C21B O3B Yb1 125.0(2)
Yb2 O3B Yb1 113.48(11)
C20B O4B C22B 117.9(3)
C20B O4B Yb2 108.9(2)
C22B O4B Yb2 132.7(2)
C2A O1A C1A 117.6(3)
C7A O2A Yb1 134.4(3)
C21A O3A Yb1 136.4(3)
C20A O4A C22A 116.9(4)
O1C C1C H1CA 109.5
O1C C1C H1CB 109.5
H1CA C1C H1CB 109.5
O1C C1C H1CC 109.5
H1CA C1C H1CC 109.5
H1CB C1C H1CC 109.5
C3C C2C O1C 124.6(4)
C3C C2C C7C 122.0(4)
O1C C2C C7C 113.4(3)
C2C C3C C4C 117.9(4)
C2C C3C H3CA 121.1
C4C C3C H3CA 121.1
C5C C4C C3C 123.1(4)
C5C C4C Br1C 117.7(3)
C3C C4C Br1C 119.2(3)
C4C C5C C6C 118.1(4)
C4C C5C H5CA 121.0
C6C C5C H5CA 121.0
C7C C6C C5C 119.9(4)
C7C C6C C8C 123.2(3)
C5C C6C C8C 116.7(4)
O2C C7C C6C 124.0(3)
O2C C7C C2C 117.0(4)
C6C C7C C2C 119.0(3)
O2C C7C Yb3 38.76(15)
C6C C7C Yb3 150.1(3)
C2C C7C Yb3 83.3(2)
N1C C8C C6C 125.2(4)
N1C C8C H8CA 117.4
C6C C8C H8CA 117.4
C14C C9C C10C 120.0(4)
C14C C9C N1C 115.2(4)
C10C C9C N1C 124.8(3)
C11C C10C C9C 119.4(4)
C11C C10C H10A 120.3
C9C C10C H10A 120.3
C10C C11C C12C 121.4(4)
C10C C11C H11A 119.3
C12C C11C H11A 119.3
C11C C12C C13C 119.5(4)
C11C C12C H12A 120.2
C13C C12C H12A 120.2
C14C C13C C12C 120.4(4)
C14C C13C H13A 119.8
C12C C13C H13A 119.8
C13C C14C C9C 119.3(4)
C13C C14C N2C 125.3(3)
C9C C14C N2C 115.4(3)
N2C C15C C16C 124.3(4)
N2C C15C H15A 117.9
C16C C15C H15A 117.9
C17C C16C C21C 119.3(4)
C17C C16C C15C 118.2(4)
C21C C16C C15C 122.5(3)
C18C C17C C16C 119.4(4)
C18C C17C H17A 120.3
C16C C17C H17A 120.3
C17C C18C C19C 121.4(4)
C17C C18C Br2C 118.6(3)
C19C C18C Br2C 120.0(3)
C20C C19C C18C 118.7(4)
C20C C19C H19A 120.6
C18C C19C H19A 120.6
O4C C20C C19C 124.4(4)
O4C C20C C21C 114.4(4)
C19C C20C C21C 121.1(4)
O3C C21C C20C 117.6(4)
O3C C21C C16C 122.5(3)
C20C C21C C16C 119.9(4)
O3C C21C Yb3 38.04(15)
C20C C21C Yb3 84.3(2)
C16C C21C Yb3 150.2(3)
O4C C22C H22A 109.5
O4C C22C H22B 109.5
H22A C22C H22B 109.5
O4C C22C H22C 109.5
H22A C22C H22C 109.5
H22B C22C H22C 109.5
O1B C1B H1BA 109.5
O1B C1B H1BB 109.5
H1BA C1B H1BB 109.5
O1B C1B H1BC 109.5
H1BA C1B H1BC 109.5
H1BB C1B H1BC 109.5
O1B C2B C3B 123.4(4)
O1B C2B C7B 114.8(3)
C3B C2B C7B 121.7(4)
C4B C3B C2B 120.4(4)
C4B C3B H3BA 119.8
C2B C3B H3BA 119.8
C3B C4B C5B 120.0(4)
C3B C4B Br1B 120.7(3)
C5B C4B Br1B 119.2(3)
C4B C5B C6B 120.1(4)
C4B C5B H5BA 119.9
C6B C5B H5BA 119.9
C5B C6B C7B 121.3(4)
C5B C6B C8B 113.6(4)
C7B C6B C8B 124.9(3)
O2B C7B C2B 120.8(3)
O2B C7B C6B 122.7(3)
C2B C7B C6B 116.4(3)
N1B C8B C6B 125.2(4)
N1B C8B H8BA 117.4
C6B C8B H8BA 117.4
C10B C9B C14B 120.0(4)
C10B C9B N1B 124.2(3)
C14B C9B N1B 115.8(3)
C11B C10B C9B 118.8(4)
C11B C10B H10B 120.6
C9B C10B H10B 120.6
C10B C11B C12B 121.9(4)
C10B C11B H11B 119.0
C12B C11B H11B 119.0
C13B C12B C11B 118.9(4)
C13B C12B H12B 120.6
C11B C12B H12B 120.6
C12B C13B C14B 120.9(4)
C12B C13B H13B 119.5
C14B C13B H13B 119.5
C13B C14B C9B 119.3(4)
C13B C14B N2B 125.6(3)
C9B C14B N2B 114.8(4)
N2B C15B C16B 123.5(4)
N2B C15B H15B 118.2
C16B C15B H15B 118.2
C21B C16B C17B 118.5(4)
C21B C16B C15B 121.6(3)
C17B C16B C15B 119.8(4)
C18B C17B C16B 120.8(4)
C18B C17B H17B 119.6
C16B C17B H17B 119.6
C17B C18B C19B 121.6(4)
C17B C18B Br2B 119.6(3)
C19B C18B Br2B 118.8(3)
C20B C19B C18B 118.4(4)
C20B C19B H19B 120.8
C18B C19B H19B 120.8
C19B C20B O4B 124.8(4)
C19B C20B C21B 121.9(4)
O4B C20B C21B 113.4(3)
O3B C21B C16B 123.6(3)
O3B C21B C20B 117.7(3)
C16B C21B C20B 118.6(3)
O3B C21B Yb2 37.71(14)
C16B C21B Yb2 144.1(3)
C20B C21B Yb2 87.5(2)
O4B C22B H22D 109.5
O4B C22B H22E 109.5
H22D C22B H22E 109.5
O4B C22B H22F 109.5
H22D C22B H22F 109.5
H22E C22B H22F 109.5
O1A C1A H1AA 109.5
O1A C1A H1AB 109.5
H1AA C1A H1AB 109.5
O1A C1A H1AC 109.5
H1AA C1A H1AC 109.5
H1AB C1A H1AC 109.5
C3A C2A O1A 124.7(4)
C3A C2A C7A 122.4(3)
O1A C2A C7A 112.9(3)
C2A C3A C4A 118.7(4)
C2A C3A H3AA 120.7
C4A C3A H3AA 120.7
C5A C4A C3A 121.6(4)
C5A C4A Br1A 119.8(3)
C3A C4A Br1A 118.6(4)
C4A C5A C6A 120.0(4)
C4A C5A H5AA 120.0
C6A C5A H5AA 120.0
C7A C6A C5A 120.0(4)
C7A C6A C8A 121.2(4)
C5A C6A C8A 118.4(3)
O2A C7A C6A 124.0(4)
O2A C7A C2A 119.0(3)
C6A C7A C2A 117.0(3)
N1A C8A C6A 125.4(3)
N1A C8A H8AA 117.3
C6A C8A H8AA 117.3
C10A C9A C14A 120.1(4)
C10A C9A N1A 124.5(4)
C14A C9A N1A 115.4(3)
C11A C10A C9A 119.7(4)
C11A C10A H10C 120.2
C9A C10A H10C 120.2
C10A C11A C12A 120.9(4)
C10A C11A H11C 119.6
C12A C11A H11C 119.6
C13A C12A C11A 120.1(4)
C13A C12A H12C 120.0
C11A C12A H12C 120.0
C12A C13A C14A 120.8(4)
C12A C13A H13C 119.6
C14A C13A H13C 119.6
C13A C14A C9A 118.4(4)
C13A C14A N2A 126.7(4)
C9A C14A N2A 114.9(3)
N2A C15A C16A 126.2(4)
N2A C15A H15C 116.9
C16A C15A H15C 116.9
C21A C16A C17A 120.3(4)
C21A C16A C15A 121.7(4)
C17A C16A C15A 117.7(4)
C18A C17A C16A 119.8(4)
C18A C17A H17C 120.1
C16A C17A H17C 120.1
C17A C18A C19A 122.4(5)
C17A C18A Br2A 119.2(4)
C19A C18A Br2A 118.3(4)
C18A C19A C20A 118.9(4)
C18A C19A H19C 120.5
C20A C19A H19C 120.5
C19A C20A O4A 125.2(4)
C19A C20A C21A 122.5(4)
O4A C20A C21A 112.3(4)
O3A C21A C16A 124.7(4)
O3A C21A C20A 119.1(4)
C16A C21A C20A 116.0(4)
O4A C22A H22G 109.5
O4A C22A H22H 109.5
H22G C22A H22H 109.5
O4A C22A H22I 109.5
H22G C22A H22I 109.5
H22H C22A H22I 109.5
C24A C23A H23A 109.5
C24A C23A H23B 109.5
H23A C23A H23B 109.5
C24A C23A H23C 109.5
H23A C23A H23C 109.5
H23B C23A H23C 109.5
O5 C24A O6 123.3(4)
O5 C24A C23A 117.2(3)
O6 C24A C23A 119.5(4)
C26A C25A H25A 109.5
C26A C25A H25B 109.5
H25A C25A H25B 109.5
C26A C25A H25C 109.5
H25A C25A H25C 109.5
H25B C25A H25C 109.5
O8 C26A O7 117.0(4)
O8 C26A C25A 121.1(4)
O7 C26A C25A 121.8(4)
O8 C26A Yb3 58.9(2)
O7 C26A Yb3 58.1(2)
C25A C26A Yb3 176.3(3)
C24A O5 Yb2 134.6(3)
C24A O6 Yb3 137.5(3)
C26A O7 Yb3 94.5(3)
C26A O8 Yb3 93.9(2)
O1W' O1W H1WM 9.5
O1W' O1W H1WN 175.5
H1WM O1W H1WN 174.6
O1W O1W' O4W 137.9(6)
O1W O1W' H1WM 99.9
O4W O1W' H1WM 113.3
C2W C1W H1WA 109.5
C2W C1W H1WB 109.5
H1WA C1W H1WB 109.5
C2W C1W H1WC 109.5
H1WA C1W H1WC 109.5
H1WB C1W H1WC 109.5
N1W C2W C1W 177.4(7)
H9WN O9W H9WM 157.5
O3W C3W H3WA 109.5
O3W C3W H3WB 109.5
H3WA C3W H3WB 109.5
O3W C3W H3WC 109.5
H3WA C3W H3WC 109.5
H3WB C3W H3WC 109.5
C3W O3W H3WD 109.5
O3D Yb4 O2D 77.80(11)
O3D Yb4 O2E 137.26(10)
O2D Yb4 O2E 144.63(9)
O3D Yb4 O3E 78.94(10)
O2D Yb4 O3E 142.20(9)
O2E Yb4 O3E 66.35(9)
O3D Yb4 N2D 73.07(11)
O2D Yb4 N2D 111.93(12)
O2E Yb4 N2D 81.82(12)
O3E Yb4 N2D 88.94(10)
O3D Yb4 N2E 94.58(10)
O2D Yb4 N2E 79.73(11)
O2E Yb4 N2E 98.06(11)
O3E Yb4 N2E 72.89(10)
N2D Yb4 N2E 159.91(10)
O3D Yb4 N1E 150.49(11)
O2D Yb4 N1E 78.53(11)
O2E Yb4 N1E 69.20(10)
O3E Yb4 N1E 110.68(10)
N2D Yb4 N1E 132.90(10)
N2E Yb4 N1E 63.93(9)
O3D Yb4 N1D 111.44(11)
O2D Yb4 N1D 71.64(11)
O2E Yb4 N1D 86.99(11)
O3E Yb4 N1D 145.42(11)
N2D Yb4 N1D 64.78(11)
N2E Yb4 N1D 135.30(11)
N1E Yb4 N1D 77.03(10)
O3D Yb4 Yb5 108.30(8)
O2D Yb4 Yb5 166.42(7)
O2E Yb4 Yb5 32.54(6)
O3E Yb4 Yb5 34.02(7)
N2D Yb4 Yb5 81.62(10)
N2E Yb4 Yb5 87.59(9)
N1E Yb4 Yb5 91.59(9)
N1D Yb4 Yb5 115.52(10)
O10 Yb5 O3F 88.68(9)
O10 Yb5 O2E 96.44(10)
O3F Yb5 O2E 161.89(9)
O10 Yb5 O3E 86.38(10)
O3F Yb5 O3E 94.43(10)
O2E Yb5 O3E 68.69(9)
O10 Yb5 O2F 84.34(11)
O3F Yb5 O2F 66.28(9)
O2E Yb5 O2F 131.41(9)
O3E Yb5 O2F 158.71(8)
O10 Yb5 N1F 141.43(10)
O3F Yb5 N1F 107.28(10)
O2E Yb5 N1F 79.24(11)
O3E Yb5 N1F 125.60(10)
O2F Yb5 N1F 71.39(11)
O10 Yb5 N2F 153.12(9)
O3F Yb5 N2F 71.93(10)
O2E Yb5 N2F 97.00(10)
O3E Yb5 N2F 77.04(11)
O2F Yb5 N2F 103.67(11)
N1F Yb5 N2F 64.33(10)
O10 Yb5 O1E 67.51(9)
O3F Yb5 O1E 136.09(9)
O2E Yb5 O1E 61.32(9)
O3E Yb5 O1E 118.85(9)
O2F Yb5 O1E 74.78(9)
N1F Yb5 O1E 77.25(9)
N2F Yb5 O1E 139.23(9)
O10 Yb5 Yb6 72.49(8)
O3F Yb5 Yb6 35.43(7)
O2E Yb5 Yb6 161.91(6)
O3E Yb5 Yb6 123.26(6)
O2F Yb5 Yb6 35.47(6)
N1F Yb5 Yb6 100.29(9)
N2F Yb5 Yb6 99.04(8)
O1E Yb5 Yb6 100.79(7)
O10 Yb5 Yb4 89.05(8)
O3F Yb5 Yb4 130.45(8)
O2E Yb5 Yb4 32.86(7)
O3E Yb5 Yb4 36.04(6)
O2F Yb5 Yb4 161.98(6)
N1F Yb5 Yb4 104.80(9)
N2F Yb5 Yb4 89.72(9)
O1E Yb5 Yb4 87.20(7)
Yb6 Yb5 Yb4 154.796(12)
O2F Yb6 O3F 66.99(10)
O2F Yb6 O9 84.68(10)
O3F Yb6 O9 84.04(11)
O2F Yb6 O11 82.07(13)
O3F Yb6 O11 109.76(17)
O9 Yb6 O11 155.01(12)
O2F Yb6 O12 114.24(10)
O3F Yb6 O12 83.94(11)
O9 Yb6 O12 151.12(11)
O11 Yb6 O12 53.58(12)
O2F Yb6 O4F 129.90(10)
O3F Yb6 O4F 63.74(9)
O9 Yb6 O4F 81.88(10)
O11 Yb6 O4F 122.69(11)
O12 Yb6 O4F 69.25(11)
O2F Yb6 O1F 64.00(10)
O3F Yb6 O1F 129.94(9)
O9 Yb6 O1F 82.01(11)
O11 Yb6 O1F 73.16(14)
O12 Yb6 O1F 125.27(12)
O4F Yb6 O1F 157.30(9)
O2F Yb6 Cl2 143.19(8)
O3F Yb6 Cl2 146.85(7)
O9 Yb6 Cl2 86.06(8)
O11 Yb6 Cl2 91.95(15)
O12 Yb6 Cl2 89.82(9)
O4F Yb6 Cl2 83.58(7)
O1F Yb6 Cl2 79.45(8)
O2F Yb6 C26B 100.01(13)
O3F Yb6 C26B 98.18(16)
O9 Yb6 C26B 175.29(13)
O11 Yb6 C26B 27.37(13)
O12 Yb6 C26B 26.26(13)
O4F Yb6 C26B 95.34(12)
O1F Yb6 C26B 99.56(14)
Cl2 Yb6 C26B 89.85(14)
O2F Yb6 C21F 87.20(10)
O3F Yb6 C21F 22.07(8)
O9 Yb6 C21F 94.64(11)
O11 Yb6 C21F 105.73(17)
O12 Yb6 C21F 66.28(12)
O4F Yb6 C21F 46.53(9)
O1F Yb6 C21F 151.17(10)
Cl2 Yb6 C21F 129.08(7)
C26B Yb6 C21F 86.11(16)
O2F Yb6 C7F 20.91(12)
O3F Yb6 C7F 87.14(10)
O9 Yb6 C7F 92.18(11)
O11 Yb6 C7F 68.63(12)
O12 Yb6 C7F 113.31(11)
O4F Yb6 C7F 150.67(11)
O1F Yb6 C7F 45.92(10)
Cl2 Yb6 C7F 124.85(9)
C26B Yb6 C7F 92.08(13)
C21F Yb6 C7F 106.03(11)
O2F Yb6 Yb5 36.33(8)
O3F Yb6 Yb5 35.35(6)
O9 Yb6 Yb5 69.66(7)
O11 Yb6 Yb5 109.29(14)
O12 Yb6 Yb5 112.11(9)
O4F Yb6 Yb5 94.17(7)
O1F Yb6 Yb5 95.11(8)
Cl2 Yb6 Yb5 155.68(3)
C26B Yb6 Yb5 114.47(13)
C21F Yb6 Yb5 57.41(7)
C7F Yb6 Yb5 57.13(9)
C8D N1D C9D 119.4(3)
C8D N1D Yb4 128.5(3)
C9D N1D Yb4 111.8(2)
C15D N2D C14D 115.7(3)
C15D N2D Yb4 129.7(3)
C14D N2D Yb4 114.5(3)
C8E N1E C9E 118.4(3)
C8E N1E Yb4 127.7(3)
C9E N1E Yb4 113.8(2)
C15E N2E C14E 118.6(3)
C15E N2E Yb4 124.6(3)
C14E N2E Yb4 116.06(19)
C8F N1F C9F 118.9(3)
C8F N1F Yb5 129.8(3)
C9F N1F Yb5 111.0(3)
C15F N2F C14F 120.0(3)
C15F N2F Yb5 129.7(3)
C14F N2F Yb5 109.54(19)
C2D O1D C1D 116.5(3)
C7D O2D Yb4 133.1(3)
C21D O3D Yb4 136.1(3)
C20D O4D C22D 118.3(3)
C2E O1E C1E 116.5(3)
C2E O1E Yb5 111.5(2)
C1E O1E Yb5 131.5(2)
C7E O2E Yb5 121.5(3)
C7E O2E Yb4 123.3(2)
Yb5 O2E Yb4 114.60(10)
C21E O3E Yb5 130.5(3)
C21E O3E Yb4 118.2(3)
Yb5 O3E Yb4 109.94(9)
C20E O4E C22E 117.5(3)
C2F O1F C1F 114.1(4)
C2F O1F Yb6 113.0(2)
C1F O1F Yb6 128.6(2)
C7F O2F Yb6 121.5(3)
C7F O2F Yb5 129.8(2)
Yb6 O2F Yb5 108.20(11)
C21F O3F Yb5 133.2(3)
C21F O3F Yb6 117.5(2)
Yb5 O3F Yb6 109.22(9)
C20F O4F C22F 115.8(3)
C20F O4F Yb6 110.3(2)
C22F O4F Yb6 126.0(2)
O1D C1D H1DA 109.5
O1D C1D H1DB 109.5
H1DA C1D H1DB 109.5
O1D C1D H1DC 109.5
H1DA C1D H1DC 109.5
H1DB C1D H1DC 109.5
C3D C2D O1D 123.8(4)
C3D C2D C7D 122.9(4)
O1D C2D C7D 113.2(4)
C2D C3D C4D 117.9(4)
C2D C3D H3DA 121.0
C4D C3D H3DA 121.0
C5D C4D C3D 122.3(4)
C5D C4D Br1D 119.4(3)
C3D C4D Br1D 118.2(4)
C4D C5D C6D 119.2(4)
C4D C5D H5DA 120.4
C6D C5D H5DA 120.4
C5D C6D C7D 121.5(4)
C5D C6D C8D 116.5(4)
C7D C6D C8D 121.8(4)
O2D C7D C6D 124.4(4)
O2D C7D C2D 119.6(3)
C6D C7D C2D 115.9(4)
N1D C8D C6D 124.1(3)
N1D C8D H8DA 117.9
C6D C8D H8DA 117.9
C14D C9D C10D 120.7(4)
C14D C9D N1D 116.9(3)
C10D C9D N1D 122.4(4)
C11D C10D C9D 119.1(4)
C11D C10D H10D 120.5
C9D C10D H10D 120.5
C10D C11D C12D 119.3(4)
C10D C11D H11D 120.3
C12D C11D H11D 120.3
C11D C12D C13D 122.3(4)
C11D C12D H12D 118.8
C13D C12D H12D 118.8
C14D C13D C12D 118.3(4)
C14D C13D H13D 120.9
C12D C13D H13D 120.9
C13D C14D C9D 120.2(4)
C13D C14D N2D 124.7(4)
C9D C14D N2D 115.0(4)
N2D C15D C16D 125.3(4)
N2D C15D H15D 117.3
C16D C15D H15D 117.3
C17D C16D C21D 121.0(4)
C17D C16D C15D 116.3(4)
C21D C16D C15D 122.5(4)
C18D C17D C16D 119.4(4)
C18D C17D H17D 120.3
C16D C17D H17D 120.3
C17D C18D C19D 122.0(4)
C17D C18D Br2D 121.1(4)
C19D C18D Br2D 116.9(3)
C20D C19D C18D 116.9(4)
C20D C19D H19D 121.5
C18D C19D H19D 121.5
O4D C20D C21D 113.5(4)
O4D C20D C19D 123.0(4)
C21D C20D C19D 123.4(4)
O3D C21D C20D 119.8(4)
O3D C21D C16D 123.1(3)
C20D C21D C16D 117.0(4)
O4D C22D H22J 109.5
O4D C22D H22K 109.5
H22J C22D H22K 109.5
O4D C22D H22L 109.5
H22J C22D H22L 109.5
H22K C22D H22L 109.5
O1E C1E H1EA 109.5
O1E C1E H1EB 109.5
H1EA C1E H1EB 109.5
O1E C1E H1EC 109.5
H1EA C1E H1EC 109.5
H1EB C1E H1EC 109.5
C3E C2E O1E 125.8(4)
C3E C2E C7E 122.5(4)
O1E C2E C7E 111.7(3)
C2E C3E C4E 118.6(4)
C2E C3E H3EA 120.7
C4E C3E H3EA 120.7
C5E C4E C3E 121.8(4)
C5E C4E Br1E 119.2(3)
C3E C4E Br1E 119.0(4)
C4E C5E C6E 118.1(4)
C4E C5E H5EA 121.0
C6E C5E H5EA 121.0
C7E C6E C5E 121.2(4)
C7E C6E C8E 121.4(3)
C5E C6E C8E 117.2(3)
O2E C7E C6E 122.9(3)
O2E C7E C2E 119.5(3)
C6E C7E C2E 117.5(3)
N1E C8E C6E 122.0(3)
N1E C8E H8EA 119.0
C6E C8E H8EA 119.0
C14E C9E N1E 115.6(3)
C14E C9E C10E 121.0(4)
N1E C9E C10E 123.3(3)
C11E C10E C9E 118.3(3)
C11E C10E H10E 120.9
C9E C10E H10E 120.9
C12E C11E C10E 121.5(4)
C12E C11E H11E 119.3
C10E C11E H11E 119.3
C11E C12E C13E 119.8(4)
C11E C12E H12E 120.1
C13E C12E H12E 120.1
C14E C13E C12E 121.1(3)
C14E C13E H13F 119.5
C12E C13E H13F 119.5
C13E C14E N2E 125.8(3)
C13E C14E C9E 118.4(3)
N2E C14E C9E 115.8(3)
N2E C15E C16E 126.0(3)
N2E C15E H15E 117.0
C16E C15E H15E 117.0
C21E C16E C17E 119.3(3)
C21E C16E C15E 124.8(3)
C17E C16E C15E 115.9(4)
C18E C17E C16E 120.4(4)
C18E C17E H17E 119.8
C16E C17E H17E 119.8
C17E C18E C19E 122.2(4)
C17E C18E Br2E 119.2(3)
C19E C18E Br2E 118.5(3)
C18E C19E C20E 119.2(4)
C18E C19E H19E 120.4
C20E C19E H19E 120.4
O4E C20E C19E 123.8(3)
O4E C20E C21E 114.6(3)
C19E C20E C21E 121.6(4)
O3E C21E C16E 122.3(3)
O3E C21E C20E 120.4(3)
C16E C21E C20E 117.2(3)
O4E C22E H22M 109.5
O4E C22E H22N 109.5
H22M C22E H22N 109.5
O4E C22E H22O 109.5
H22M C22E H22O 109.5
H22N C22E H22O 109.5
O1F C1F H1FA 109.5
O1F C1F H1FB 109.5
H1FA C1F H1FB 109.5
O1F C1F H1FC 109.5
H1FA C1F H1FC 109.5
H1FB C1F H1FC 109.5
O1F C2F C3F 125.0(4)
O1F C2F C7F 113.9(4)
C3F C2F C7F 121.1(4)
C2F C3F C4F 119.1(4)
C2F C3F H3FA 120.5
C4F C3F H3FA 120.5
C5F C4F C3F 121.2(4)
C5F C4F Br1F 121.8(3)
C3F C4F Br1F 117.0(3)
C4F C5F C6F 119.8(4)
C4F C5F H5FA 120.1
C6F C5F H5FA 120.1
C5F C6F C7F 120.3(4)
C5F C6F C8F 117.5(4)
C7F C6F C8F 122.2(4)
O2F C7F C2F 118.3(4)
O2F C7F C6F 123.6(4)
C2F C7F C6F 118.1(4)
O2F C7F Yb6 37.58(17)
C2F C7F Yb6 84.5(2)
C6F C7F Yb6 152.1(3)
N1F C8F C6F 124.8(4)
N1F C8F H8FA 117.6
C6F C8F H8FA 117.6
C10F C9F C14F 121.5(4)
C10F C9F N1F 124.1(3)
C14F C9F N1F 114.4(3)
C11F C10F C9F 119.3(4)
C11F C10F H10F 120.4
C9F C10F H10F 120.4
C10F C11F C12F 120.7(4)
C10F C11F H11F 119.7
C12F C11F H11F 119.7
C13F C12F C11F 120.9(4)
C13F C12F H12F 119.5
C11F C12F H12F 119.5
C12F C13F C14F 118.6(3)
C12F C13F H13G 120.7
C14F C13F H13G 120.7
C9F C14F C13F 119.1(3)
C9F C14F N2F 116.5(4)
C13F C14F N2F 124.4(3)
N2F C15F C16F 124.6(3)
N2F C15F H15F 117.7
C16F C15F H15F 117.7
C17F C16F C21F 119.6(3)
C17F C16F C15F 117.5(3)
C21F C16F C15F 122.5(3)
C18F C17F C16F 120.2(4)
C18F C17F H17F 119.9
C16F C17F H17F 119.9
C17F C18F C19F 122.3(3)
C17F C18F Br2F 120.7(3)
C19F C18F Br2F 116.9(3)
C20F C19F C18F 117.1(3)
C20F C19F H19F 121.4
C18F C19F H19F 121.4
C21F C20F O4F 112.8(3)
C21F C20F C19F 122.9(4)
O4F C20F C19F 124.3(3)
O3F C21F C20F 118.6(3)
O3F C21F C16F 123.5(3)
C20F C21F C16F 117.8(3)
O3F C21F Yb6 40.41(19)
C20F C21F Yb6 83.8(3)
C16F C21F Yb6 150.3(3)
O4F C22F H22P 109.5
O4F C22F H22Q 109.5
H22P C22F H22Q 109.5
O4F C22F H22R 109.5
H22P C22F H22R 109.5
H22Q C22F H22R 109.5
C24B C23B H23D 109.5
C24B C23B H23E 109.5
H23D C23B H23E 109.5
C24B C23B H23F 109.5
H23D C23B H23F 109.5
H23E C23B H23F 109.5
O10 C24B O9 125.3(4)
O10 C24B C23B 115.7(4)
O9 C24B C23B 119.0(4)
C26B C25B H25D 109.5
C26B C25B H25E 109.5
H25D C25B H25E 109.5
C26B C25B H25F 109.5
H25D C25B H25F 109.5
H25E C25B H25F 109.5
O12 C26B O11 119.1(5)
O12 C26B C25B 120.5(4)
O11 C26B C25B 120.3(5)
O12 C26B Yb6 60.4(3)
O11 C26B Yb6 58.9(3)
C25B C26B Yb6 173.8(6)
C24B O9 Yb6 136.4(3)
C24B O10 Yb5 135.5(3)
C26B O11 Yb6 93.7(3)
C26B O12 Yb6 93.4(3)
H2WM O2W H2WN 146.8
H6WM O6W H6WN 44.6
H7WN O7W H7WM 76.8
H8WN O8W H8WM 125.5
O5W C5W H5WA 109.5
O5W C5W H5WB 109.5
H5WA C5W H5WB 109.5
O5W C5W H5WC 109.5
H5WA C5W H5WC 109.5
H5WB C5W H5WC 109.5
C5W O5W H5WD 109.5
O4W C4W H4WA 109.5
O4W C4W H4WB 109.5
H4WA C4W H4WB 109.5
O4W C4W H4WC 109.5
H4WA C4W H4WC 109.5
H4WB C4W H4WC 109.5
C4W O4W O1W' 101.3(2)
C4W O4W H4WS 110.0
O1W' O4W H4WS 128.2

loop_
_geom_bond_atom_site_label_1
_geom_bond_atom_site_label_2
_geom_bond_distance
Yb3 O3C 2.262(2)
Yb3 O6 2.291(3)
Yb3 O2C 2.311(2)
Yb3 O7 2.383(4)
Yb3 O8 2.402(3)
Yb3 O1C 2.566(3)
Yb3 Cl1 2.5825(13)
Yb3 O4C 2.584(3)
Yb3 C26A 2.798(5)
Yb3 C21C 3.159(4)
Yb3 C7C 3.200(4)
Yb3 Yb2 3.6926(15)
Yb2 O5 2.265(3)
Yb2 O2C 2.276(2)
Yb2 O3C 2.283(3)
Yb2 O3B 2.292(2)
Yb2 O2B 2.334(3)
Yb2 N1C 2.467(3)
Yb2 N2C 2.498(4)
Yb2 O4B 2.737(3)
Yb2 C21B 3.206(3)
Yb2 Yb1 3.8377(14)
Yb1 O2A 2.209(3)
Yb1 O3A 2.217(3)
Yb1 O3B 2.298(3)
Yb1 O2B 2.384(2)
Yb1 N1B 2.464(3)
Yb1 N2A 2.469(4)
Yb1 N1A 2.487(3)
Yb1 N2B 2.533(4)
Br1C C4C 1.936(4)
Br2C C18C 1.898(4)
Br1B C4B 1.896(4)
Br2B C18B 1.906(4)
Br1A C4A 1.901(5)
Br2A C18A 1.915(6)
N1C C8C 1.292(4)
N1C C9C 1.440(5)
N2C C15C 1.277(5)
N2C C14C 1.429(5)
N1B C8B 1.295(4)
N1B C9B 1.419(5)
N2B C15B 1.297(5)
N2B C14B 1.423(5)
N1A C8A 1.278(5)
N1A C9A 1.433(5)
N2A C15A 1.280(6)
N2A C14A 1.440(5)
O1C C2C 1.385(5)
O1C C1C 1.451(5)
O2C C7C 1.343(4)
O3C C21C 1.336(5)
O4C C20C 1.373(6)
O4C C22C 1.428(5)
O1B C2B 1.385(5)
O1B C1B 1.447(6)
O2B C7B 1.343(4)
O3B C21B 1.350(4)
O4B C20B 1.379(5)
O4B C22B 1.442(5)
O1A C2A 1.370(4)
O1A C1A 1.428(5)
O2A C7A 1.300(4)
O3A C21A 1.293(6)
O4A C20A 1.386(6)
O4A C22A 1.456(5)
C1C H1CA 0.9600
C1C H1CB 0.9600
C1C H1CC 0.9600
C2C C3C 1.380(5)
C2C C7C 1.403(5)
C3C C4C 1.383(7)
C3C H3CA 0.9300
C4C C5C 1.378(6)
C5C C6C 1.430(5)
C5C H5CA 0.9300
C6C C7C 1.389(6)
C6C C8C 1.444(6)
C8C H8CA 0.9300
C9C C14C 1.404(5)
C9C C10C 1.408(6)
C10C C11C 1.364(6)
C10C H10A 0.9300
C11C C12C 1.378(6)
C11C H11A 0.9300
C12C C13C 1.402(6)
C12C H12A 0.9300
C13C C14C 1.376(6)
C13C H13A 0.9300
C15C C16C 1.456(6)
C15C H15A 0.9300
C16C C17C 1.400(5)
C16C C21C 1.406(6)
C17C C18C 1.383(6)
C17C H17A 0.9300
C18C C19C 1.396(7)
C19C C20C 1.381(6)
C19C H19A 0.9300
C20C C21C 1.384(6)
C22C H22A 0.9600
C22C H22B 0.9600
C22C H22C 0.9600
C1B H1BA 0.9600
C1B H1BB 0.9600
C1B H1BC 0.9600
C2B C3B 1.395(5)
C2B C7B 1.404(6)
C3B C4B 1.370(6)
C3B H3BA 0.9300
C4B C5B 1.384(7)
C5B C6B 1.394(5)
C5B H5BA 0.9300
C6B C7B 1.418(6)
C6B C8B 1.451(6)
C8B H8BA 0.9300
C9B C10B 1.393(6)
C9B C14B 1.396(5)
C10B C11B 1.372(6)
C10B H10B 0.9300
C11B C12B 1.383(6)
C11B H11B 0.9300
C12B C13B 1.373(6)
C12B H12B 0.9300
C13B C14B 1.385(6)
C13B H13B 0.9300
C15B C16B 1.448(6)
C15B H15B 0.9300
C16B C21B 1.397(6)
C16B C17B 1.408(5)
C17B C18B 1.346(6)
C17B H17B 0.9300
C18B C19B 1.385(6)
C19B C20B 1.366(5)
C19B H19B 0.9300
C20B C21B 1.398(5)
C22B H22D 0.9600
C22B H22E 0.9600
C22B H22F 0.9600
C1A H1AA 0.9600
C1A H1AB 0.9600
C1A H1AC 0.9600
C2A C3A 1.354(6)
C2A C7A 1.429(6)
C3A C4A 1.413(6)
C3A H3AA 0.9300
C4A C5A 1.351(7)
C5A C6A 1.416(5)
C5A H5AA 0.9300
C6A C7A 1.415(5)
C6A C8A 1.456(6)
C8A H8AA 0.9300
C9A C10A 1.389(5)
C9A C14A 1.416(6)
C10A C11A 1.367(6)
C10A H10C 0.9300
C11A C12A 1.384(7)
C11A H11C 0.9300
C12A C13A 1.370(6)
C12A H12C 0.9300
C13A C14A 1.389(6)
C13A H13C 0.9300
C15A C16A 1.449(6)
C15A H15C 0.9300
C16A C21A 1.410(6)
C16A C17A 1.434(7)
C17A C18A 1.347(6)
C17A H17C 0.9300
C18A C19A 1.374(7)
C19A C20A 1.378(8)
C19A H19C 0.9300
C20A C21A 1.437(6)
C22A H22G 0.9600
C22A H22H 0.9600
C22A H22I 0.9600
C23A C24A 1.561(7)
C23A H23A 0.9600
C23A H23B 0.9600
C23A H23C 0.9600
C24A O5 1.260(5)
C24A O6 1.283(4)
C25A C26A 1.520(7)
C25A H25A 0.9600
C25A H25B 0.9600
C25A H25C 0.9600
C26A O8 1.280(6)
C26A O7 1.290(5)
O1W O1W' 1.225(8)
O1W H1WM 1.2791
O1W H1WN 0.8514
O1W' O4W 1.776(6)
O1W' H1WM 0.2152
C1W C2W 1.476(7)
C1W H1WA 0.9600
C1W H1WB 0.9600
C1W H1WC 0.9600
C2W N1W 1.105(7)
O9W H9WN 1.0800
O9W H9WM 1.0491
C3W O3W 1.548(7)
C3W H3WA 0.9600
C3W H3WB 0.9600
C3W H3WC 0.9600
O3W H3WD 0.8200
Yb4 O3D 2.205(3)
Yb4 O2D 2.251(3)
Yb4 O2E 2.325(3)
Yb4 O3E 2.439(3)
Yb4 N2D 2.447(3)
Yb4 N2E 2.465(3)
Yb4 N1E 2.507(3)
Yb4 N1D 2.510(3)
Yb4 Yb5 3.8959(10)
Yb5 O10 2.244(3)
Yb5 O3F 2.285(3)
Yb5 O2E 2.305(3)
Yb5 O3E 2.319(3)
Yb5 O2F 2.326(3)
Yb5 N1F 2.466(3)
Yb5 N2F 2.471(3)
Yb5 O1E 2.706(3)
Yb5 Yb6 3.7296(13)
Yb6 O2F 2.278(3)
Yb6 O3F 2.290(3)
Yb6 O9 2.309(3)
Yb6 O11 2.355(4)
Yb6 O12 2.389(3)
Yb6 O4F 2.538(3)
Yb6 O1F 2.573(3)
Yb6 Cl2 2.5884(14)
Yb6 C26B 2.744(5)
Yb6 C21F 3.133(4)
Yb6 C7F 3.185(4)
Br1D C4D 1.943(5)
Br2D C18D 1.897(5)
Br1E C4E 1.905(4)
Br2E C18E 1.926(4)
Br1F C4F 1.901(4)
Br2F C18F 1.924(3)
N1D C8D 1.326(6)
N1D C9D 1.451(6)
N2D C15D 1.294(5)
N2D C14D 1.445(5)
N1E C8E 1.272(5)
N1E C9E 1.412(5)
N2E C15E 1.302(4)
N2E C14E 1.408(5)
N1F C8F 1.287(6)
N1F C9F 1.448(5)
N2F C15F 1.298(4)
N2F C14F 1.442(5)
O1D C2D 1.374(5)
O1D C1D 1.436(6)
O2D C7D 1.309(5)
O3D C21D 1.297(5)
O4D C20D 1.375(5)
O4D C22D 1.423(5)
O1E C2E 1.388(4)
O1E C1E 1.437(5)
O2E C7E 1.340(4)
O3E C21E 1.342(4)
O4E C20E 1.382(5)
O4E C22E 1.433(5)
O1F C2F 1.367(5)
O1F C1F 1.473(6)
O2F C7F 1.333(5)
O3F C21F 1.327(4)
O4F C20F 1.386(5)
O4F C22F 1.469(5)
C1D H1DA 0.9600
C1D H1DB 0.9600
C1D H1DC 0.9600
C2D C3D 1.356(6)
C2D C7D 1.427(7)
C3D C4D 1.405(6)
C3D H3DA 0.9300
C4D C5D 1.354(7)
C5D C6D 1.396(6)
C5D H5DA 0.9300
C6D C7D 1.410(5)
C6D C8D 1.459(7)
C8D H8DA 0.9300
C9D C14D 1.388(6)
C9D C10D 1.419(5)
C10D C11D 1.363(7)
C10D H10D 0.9300
C11D C12D 1.392(7)
C11D H11D 0.9300
C12D C13D 1.395(6)
C12D H12D 0.9300
C13D C14D 1.373(6)
C13D H13D 0.9300
C15D C16D 1.434(5)
C15D H15D 0.9300
C16D C17D 1.410(6)
C16D C21D 1.420(6)
C17D C18D 1.363(6)
C17D H17D 0.9300
C18D C19D 1.424(7)
C19D C20D 1.396(6)
C19D H19D 0.9300
C20D C21D 1.398(6)
C22D H22J 0.9600
C22D H22K 0.9600
C22D H22L 0.9600
C1E H1EA 0.9600
C1E H1EB 0.9600
C1E H1EC 0.9600
C2E C3E 1.360(5)
C2E C7E 1.400(6)
C3E C4E 1.389(6)
C3E H3EA 0.9300
C4E C5E 1.386(7)
C5E C6E 1.405(5)
C5E H5EA 0.9300
C6E C7E 1.397(5)
C6E C8E 1.500(6)
C8E H8EA 0.9300
C9E C14E 1.408(5)
C9E C10E 1.415(6)
C10E C11E 1.387(6)
C10E H10E 0.9300
C11E C12E 1.383(5)
C11E H11E 0.9300
C12E C13E 1.394(6)
C12E H12E 0.9300
C13E C14E 1.392(5)
C13E H13F 0.9300
C15E C16E 1.448(5)
C15E H15E 0.9300
C16E C21E 1.401(6)
C16E C17E 1.427(5)
C17E C18E 1.338(6)
C17E H17E 0.9300
C18E C19E 1.361(6)
C19E C20E 1.382(5)
C19E H19E 0.9300
C20E C21E 1.422(5)
C22E H22M 0.9600
C22E H22N 0.9600
C22E H22O 0.9600
C1F H1FA 0.9600
C1F H1FB 0.9600
C1F H1FC 0.9600
C2F C3F 1.387(6)
C2F C7F 1.396(7)
C3F C4F 1.402(6)
C3F H3FA 0.9300
C4F C5F 1.358(7)
C5F C6F 1.402(6)
C5F H5FA 0.9300
C6F C7F 1.413(6)
C6F C8F 1.460(6)
C8F H8FA 0.9300
C9F C10F 1.364(5)
C9F C14F 1.386(5)
C10F C11F 1.362(6)
C10F H10F 0.9300
C11F C12F 1.380(5)
C11F H11F 0.9300
C12F C13F 1.372(5)
C12F H12F 0.9300
C13F C14F 1.403(6)
C13F H13G 0.9300
C15F C16F 1.465(5)
C15F H15F 0.9300
C16F C17F 1.406(5)
C16F C21F 1.425(5)
C17F C18F 1.352(5)
C17F H17F 0.9300
C18F C19F 1.403(6)
C19F C20F 1.399(5)
C19F H19F 0.9300
C20F C21F 1.382(5)
C22F H22P 0.9600
C22F H22Q 0.9600
C22F H22R 0.9600
C23B C24B 1.519(7)
C23B H23D 0.9600
C23B H23E 0.9600
C23B H23F 0.9600
C24B O10 1.253(5)
C24B O9 1.289(6)
C25B C26B 1.532(9)
C25B H25D 0.9600
C25B H25E 0.9600
C25B H25F 0.9600
C26B O12 1.216(7)
C26B O11 1.264(6)
O2W H2WM 0.9828
O2W H2WN 0.8588
O6W H6WM 0.9946
O6W H6WN 0.9384
O7W H7WN 0.7436
O7W H7WM 0.8570
O8W H8WN 0.9379
O8W H8WM 0.9997
C5W O5W 1.4506(10)
C5W H5WA 0.9600
C5W H5WB 0.9600
C5W H5WC 0.9600
O5W H5WD 0.8200
C4W O4W 1.4507(9)
C4W H4WA 0.9600
C4W H4WB 0.9600
C4W H4WC 0.9600
O4W H4WS 0.8200
